data_1552929
loop_
_publ_author_name
'Mondelli, Pierluigi'
'Boschetto, Gabriele'
'Horton, Peter N.'
'Tiwana, Priti'
'Skylaris, Chris-Kriton'
'Coles, Simon J.'
'Krompiec, Michal'
'Morse, Graham'

_publ_section_title
;
 Meta-analysis: the molecular organization of non-fullerene acceptors
;
_journal_issue 4
_journal_name_full 'Materials Horizons'
_journal_page_first 1062
_journal_page_last 1072
_journal_paper_doi 10.1039/C9MH01439J
_journal_volume 7
_journal_year 2020
_chemical_formula_moiety 'C49 H49 N2 O3 S2, C49 H48 N2 O3 S2, 2(C3 H6 O)'
_chemical_formula_sum 'C104 H109 N4 O8 S4'
_chemical_formula_weight 1671.19
_space_group_crystal_system monoclinic
_space_group_IT_number 14
_space_group_name_Hall '-P 2ybc'
_space_group_name_H-M_alt 'P 1 21/c 1'
_atom_sites_solution_hydrogens geom
_atom_sites_solution_primary dual
_audit_creation_date 2019-05-14
_audit_creation_method
;
Olex2 1.2
(compiled 2018.05.29 svn.r3508 for OlexSys, GUI svn.r5506)
;
_audit_update_record
;
2019-07-24 deposited with the CCDC.	2019-11-18 downloaded from the CCDC.
;
_cell_angle_alpha 90
_cell_angle_beta 89.997(2)
_cell_angle_gamma 90
_cell_formula_units_Z 4
_cell_length_a 15.2836(2)
_cell_length_b 20.0101(5)
_cell_length_c 29.3242(6)
_cell_measurement_reflns_used 8815
_cell_measurement_temperature 100(2)
_cell_measurement_theta_max 68.4000
_cell_measurement_theta_min 2.9900
_cell_volume 8968.1(3)
_computing_cell_refinement 'CrysAlisPro 1.171.39.46 (Rigaku OD, 2018)'
_computing_data_collection 'CrysAlisPro 1.171.39.46 (Rigaku OD, 2018)'
_computing_data_reduction 'CrysAlisPro 1.171.39.46 (Rigaku OD, 2018)'
_computing_molecular_graphics 'Olex2 (Dolomanov et al., 2009)'
_computing_publication_material 'Olex2 (Dolomanov et al., 2009)'
_computing_structure_refinement 'ShelXL (Sheldrick, 2015)'
_computing_structure_solution 'ShelXT (Sheldrick, 2015)'
_diffrn_ambient_environment N~2~
_diffrn_ambient_temperature 100(2)
_diffrn_detector 'hybrid pixel detector'
_diffrn_detector_area_resol_mean 10
_diffrn_detector_dtime 0.000
_diffrn_detector_type 'Rigaku, HyPix 6000'
_diffrn_measured_fraction_theta_full 0.980
_diffrn_measured_fraction_theta_max 0.980
_diffrn_measurement_details
;
List of Runs (angles in degrees, time in seconds):

  # Type    Start    End  Width  t~exp~   \w     \q     \k     \f   Frames
#--------------------------------------------------------------------------
  1  \w    -63.00 -20.00   0.50    5.00    --    0.00  20.00-180.00   86
  2  \w    -15.00  73.00   0.50    5.00    --    0.00  20.00-180.00  176
  3  \w   -100.00 -61.00   0.50   30.00    --  -90.00  59.00 -22.72   78
  4  \w   -179.00-122.00   0.50   30.00    --  -90.00  56.00  93.75  114
  5  \w   -136.00 -14.00   0.50   30.00    --  -90.00  58.00-177.24  244
  6  \w   -177.00-146.00   0.50   30.00    --  -90.00  59.00 122.03   62
  7  \w   -160.00  -4.00   0.50   30.00    --  -90.00  59.00-138.62  312
  8  \w    -50.00 -25.00   0.50   30.00    --  -90.00  59.00 163.27   50
  9  \w    -85.00  -1.00   0.50   30.00    --  -90.00  59.00 122.03  168
 10  \w    -38.00  -2.00   0.50   30.00    --  -90.00  56.00  93.75   72
 11  \w   -178.00 -22.00   0.50   30.00    --  -90.00  59.00-169.54  312
 12  \w   -178.00-145.00   0.50   30.00    --  -90.00  59.00 154.04   66
 13  \w   -162.00-134.00   0.50   30.00    --  -90.00  59.00 163.27   56
 14  \w   -123.00 -85.00   0.50   30.00    --  -90.00  59.00 163.27   76
 15  \w   -136.00-111.00   0.50   30.00    --  -90.00  59.00 -22.72   50
 16  \w   -135.00 -74.00   0.50   30.00    --  -90.00  58.00-119.97  122
;
_diffrn_measurement_device 'four-circle diffractometer'
_diffrn_measurement_device_details 'Rigaku, AFC11 quarter \c goniometer'
_diffrn_measurement_device_type
'Rigaku 007HF equipped with Varimax confocal mirrors and an AFC11 goniometer and HyPix 6000 detector'
_diffrn_measurement_method 'profile data from \w-scans'
_diffrn_measurement_specimen_support 'MiTeGen loops'
_diffrn_orient_matrix_type 'CrysAlisPro convention (1999,Acta A55,543-557)'
_diffrn_orient_matrix_UB_11 0.0048336000
_diffrn_orient_matrix_UB_12 0.0615427000
_diffrn_orient_matrix_UB_13 0.0313809000
_diffrn_orient_matrix_UB_21 0.0151373000
_diffrn_orient_matrix_UB_22 -0.0460157000
_diffrn_orient_matrix_UB_23 0.0414341000
_diffrn_orient_matrix_UB_31 0.0995411000
_diffrn_orient_matrix_UB_32 0.0039173000
_diffrn_orient_matrix_UB_33 -0.0078460000
_diffrn_radiation_collimation 'Varimax focusing mirrors'
_diffrn_radiation_monochromator mirror
_diffrn_radiation_probe x-ray
_diffrn_radiation_type CuK\a
_diffrn_radiation_wavelength 1.54178
_diffrn_radiation_wavelength_determination fundamental
_diffrn_reflns_av_R_equivalents 0.0953
_diffrn_reflns_av_unetI/netI 0.0847
_diffrn_reflns_Laue_measured_fraction_full 0.980
_diffrn_reflns_Laue_measured_fraction_max 0.980
_diffrn_reflns_limit_h_max 18
_diffrn_reflns_limit_h_min -16
_diffrn_reflns_limit_k_max 23
_diffrn_reflns_limit_k_min -23
_diffrn_reflns_limit_l_max 26
_diffrn_reflns_limit_l_min -34
_diffrn_reflns_number 62183
_diffrn_reflns_point_group_measured_fraction_full 0.980
_diffrn_reflns_point_group_measured_fraction_max 0.980
_diffrn_reflns_theta_full 66.596
_diffrn_reflns_theta_max 66.596
_diffrn_reflns_theta_min 2.208
_diffrn_source 'Rotating anode'
_diffrn_source_current 30.0
_diffrn_source_power 1.2
_diffrn_source_target Cu
_diffrn_source_type 'Rigaku 007 HF'
_diffrn_source_voltage 40.0
_exptl_absorpt_coefficient_mu 1.446
_exptl_absorpt_correction_T_max 1.00000
_exptl_absorpt_correction_T_min 0.69242
_exptl_absorpt_correction_type multi-scan
_exptl_absorpt_process_details
;
CrysAlisPro 1.171.39.46 (Rigaku Oxford Diffraction, 2018)
Empirical absorption correction using spherical harmonics,
 implemented in SCALE3 ABSPACK scaling algorithm.
;
_exptl_crystal_colour black
_exptl_crystal_colour_primary black
_exptl_crystal_density_diffrn 1.238
_exptl_crystal_description rod
_exptl_crystal_F_000 3556
_exptl_crystal_recrystallization_method 'The material was recrystallised from a mixture of chloroform and acetone'
_exptl_crystal_size_max 0.21
_exptl_crystal_size_mid 0.035
_exptl_crystal_size_min 0.02
_refine_diff_density_max 0.692
_refine_diff_density_min -0.559
_refine_diff_density_rms 0.082
_refine_ls_extinction_method none
_refine_ls_goodness_of_fit_ref 1.044
_refine_ls_hydrogen_treatment constr
_refine_ls_matrix_type full
_refine_ls_number_parameters 1174
_refine_ls_number_reflns 15523
_refine_ls_number_restraints 2209
_refine_ls_restrained_S_all 1.042
_refine_ls_R_factor_all 0.1639
_refine_ls_R_factor_gt 0.0998
_refine_ls_shift/su_max 0.002
_refine_ls_shift/su_mean 0.000
_refine_ls_structure_factor_coef Fsqd
_refine_ls_weighting_details 'w=1/[\s^2^(Fo^2^)+(0.1195P)^2^+19.4910P] where P=(Fo^2^+2Fc^2^)/3'
_refine_ls_weighting_scheme calc
_refine_ls_wR_factor_gt 0.2395
_refine_ls_wR_factor_ref 0.2842
_reflns_Friedel_coverage 0.000
_reflns_number_gt 9046
_reflns_number_total 15523
_reflns_threshold_expression 'I > 2\s(I)'
_cod_data_source_file c9mh01439j2.cif
_cod_data_source_block 4TICO
_cod_depositor_comments
;Adding full bibliography for 1552926--1552934.cif.

 Adding full bibliography for 1552926--1552934.cif.
;
_cod_database_code 1552929
_shelx_shelxl_version_number 2018/3
_chemical_oxdiff_formula 'C98 H82 N4 O6 S4'
_chemical_oxdiff_usercomment 'Sample #10: OPN018 Chloroform/Acetone recollection'
_shelx_space_group_comment
;
The symmetry employed for this shelxl refinement is uniquely defined
by the following loop, which should always be used as a source of
symmetry information in preference to the above space-group names.
They are only intended as comments.
;
_shelx_estimated_absorpt_t_max 0.972
_shelx_estimated_absorpt_t_min 0.751
_reflns_odcompleteness_completeness 97.61
_reflns_odcompleteness_iscentric 1
_reflns_odcompleteness_theta 66.49
_olex2_refinement_description
;
1. Twinned data refinement
 Scales: 0.452(4)
 0.548(4)
2. Fixed Uiso
 At 1.2 times of:
  All C(H) groups, All C(H,H) groups, All C(H,H,H,H) groups
 At 1.5 times of:
  All C(H,H,H) groups
3. Restrained distances
 C36-C35
 -1.4 with sigma of 0.02
 C99-C98 = C98-C97 = C97-C96 = C96-C95 = C95-C94 = C94-C93 = C93-C92
 1.5 with sigma of 0.03
 O201-C201 \\sim O211-C211
 with sigma of 0.02
 O211-C211 \\sim O216-C216
 with sigma of 0.02
 O52-C84 \\sim O3-C42 \\sim O2-C34 \\sim O53-C92
 with sigma of 0.02
 O52-C85 \\sim O3-C43 \\sim O2-C35 \\sim O53-C93
 with sigma of 0.02
 C25-C34 \\sim C31-C42 \\sim C75-C84 \\sim C81-C92
 with sigma of 0.02
 C93-C94 \\sim C93-C94A
 with sigma of 0.02
 C94-C95 \\sim C94A-C95A
 with sigma of 0.02
 C95-C96 \\sim C95A-C96A
 with sigma of 0.02
 C93-C95 \\sim C93-C95A
 with sigma of 0.04
 C94-C96 \\sim C94A-C96A
 with sigma of 0.04
 C96-C98 \\sim C96A-C98A
 with sigma of 0.04
 C94A-C92 \\sim C92-C94
 with sigma of 0.04
 C202-O201 \\sim C203-O201 \\sim C213-O211 \\sim O211-C212
 with sigma of 0.04
 C213-C211 \\sim C211-C212 \\sim C202-C201 \\sim C203-C201
 with sigma of 0.02
 C202-C203 \\sim C213-C212
 with sigma of 0.04
 C211-C212 \\sim C216-C217
 with sigma of 0.02
 C211-C213 \\sim C216-C218
 with sigma of 0.02
 O211-C212 \\sim O216-C217
 with sigma of 0.04
 O211-C213 \\sim O216-C218
 with sigma of 0.04
 C212-C213 \\sim C217-C218
 with sigma of 0.04
 C34-C35 \\sim C35-C36 \\sim C36-C37 \\sim C37-C38 \\sim C38-C39 \\sim C39-C40
\\sim C40-C41
 with sigma of 0.02
 C38-C40 \\sim C35-C37 \\sim C37-C39 \\sim C39-C41 \\sim C34-C36 \\sim C36-C38
 with sigma of 0.04
 C91-C90 \\sim C90-C89 \\sim C89-C88 \\sim C88-C87 \\sim C87-C86 \\sim C86-C85
\\sim C85-C84
 with sigma of 0.02
 C91-C89 \\sim C89-C87 \\sim C87-C85 \\sim C90-C88 \\sim C88-C86 \\sim C86-C84
 with sigma of 0.04
 C43-C44 \\sim C44-C45 \\sim C45-C46 \\sim C46-C47 \\sim C47-C48 \\sim C48-C49
\\sim C43-C42
 with sigma of 0.02
 C44-C46 \\sim C46-C48 \\sim C43-C45 \\sim C45-C47 \\sim C47-C49 \\sim C42-C44
 with sigma of 0.04
 C96-C97 \\sim C96A-C97A
 with sigma of 0.02
 C97-C98 \\sim C97A-C98A
 with sigma of 0.02
 C95-C97 \\sim C95A-C97A
 with sigma of 0.04
 C99-C98 \\sim C98-C97 \\sim C97-C96 \\sim C96-C95 \\sim C95-C94 \\sim C94-C93
\\sim C93-C92
 with sigma of 0.02
 C99-C97 \\sim C97-C95 \\sim C95-C93 \\sim C98-C96 \\sim C96-C94 \\sim C94-C92
 with sigma of 0.04
 C98-C99 \\sim C98A-C99A
 with sigma of 0.02
 C97-C99 \\sim C97A-C99A
 with sigma of 0.04
4. Uiso/Uaniso restraints and constraints
All non-hydrogen atoms have similar U: within 2A with sigma of 0.04 and sigma
for terminal atoms of 0.08
5. Rigid body (RIGU) restrains
 All non-hydrogen atoms
 with sigma for 1-2 distances of 0.004 and sigma for 1-3 distances of 0.004
6. Others
 Sof(O216)=Sof(C216)=Sof(C217)=Sof(H21A)=Sof(H21B)=Sof(H21C)=Sof(C218)=
 Sof(H21D)=Sof(H21E)=Sof(H21F)=1-FVAR(1)
 Sof(O211)=Sof(C211)=Sof(C212)=Sof(H21G)=Sof(H21H)=Sof(H21I)=Sof(C213)=
 Sof(H21J)=Sof(H21K)=Sof(H21L)=FVAR(1)
 Sof(H93C)=Sof(H93D)=Sof(C94A)=Sof(H94C)=Sof(H94D)=Sof(C95A)=Sof(H95C)=
 Sof(H95D)=Sof(C96A)=Sof(H96C)=Sof(H96D)=Sof(C97A)=Sof(H97C)=Sof(H97D)=
 Sof(C98A)=Sof(H98C)=Sof(H98D)=Sof(C99A)=Sof(H99D)=Sof(H99E)=Sof(H99F)=1-FVAR(2)
 Sof(H93A)=Sof(H93B)=Sof(C94)=Sof(H94A)=Sof(H94B)=Sof(C95)=Sof(H95A)=Sof(H95B)=
 Sof(C96)=Sof(H96A)=Sof(H96B)=Sof(C97)=Sof(H97A)=Sof(H97B)=Sof(C98)=Sof(H98A)=
 Sof(H98B)=Sof(C99)=Sof(H99A)=Sof(H99B)=Sof(H99C)=FVAR(2)
7.a Secondary CH2 refined with riding coordinates:
 C65(H65A,H65B), C84(H84A,H84B), C85(H85A,H85B), C86(H86A,H86B), C87(H87A,
 H87B), C88(H88A,H88B), C89(H89A,H89B), C90(H90A,H90B), C92(H92A,H92B),
 C93(H93A,H93B), C93(H93C,H93D), C94(H94A,H94B), C95(H95A,H95B), C96(H96A,H96B),
  C97(H97A,H97B), C98(H98A,H98B), C94A(H94C,H94D), C95A(H95C,H95D), C96A(H96C,
 H96D), C97A(H97C,H97D), C98A(H98C,H98D), C34(H34A,H34B), C35(H35A,H35B),
 C36(H36A,H36B), C37(H37A,H37B), C38(H38A,H38B), C39(H39A,H39B), C40(H40A,H40B),
  C42(H42A,H42B), C43(H43A,H43B), C44(H44A,H44B), C45(H45A,H45B), C46(H46A,
 H46B), C47(H47A,H47B), C48(H48A,H48B)
7.b Me refined with riding coordinates:
 C91(H91A,H91B,H91C), C99(H99A,H99B,H99C), C99A(H99D,H99E,H99F), C41(H41A,H41B,
 H41C), C49(H49A,H49B,H49C), C217(H21A,H21B,H21C), C218(H21D,H21E,H21F),
 C202(H20A,H20B,H20C), C203(H20D,H20E,H20F), C212(H21G,H21H,H21I), C213(H21J,
 H21K,H21L)
7.c Aromatic/amide H refined with riding coordinates:
 C56(H56), C57(H57), C58(H58), C59(H59), C63(H63), C73(H73), C74(H74),
 C76(H76), C77(H77), C79(H79), C80(H80), C82(H82), C83(H83), C6(H6), C7(H7),
 C8(H8), C9(H9), C13(H13), C15(H15), C23(H23), C24(H24), C26(H26), C27(H27),
 C29(H29), C30(H30), C32(H32), C33(H33)
;
_olex2_diffrn_ambient_temperature_device 'Oxford Cryosystems'
_olex2_exptl_crystal_mounting_method 'The crystal was mounted on a MITIGEN holder in perfluoroether oil'
_olex2_submission_original_sample_id 'Sample #10:OPN018'
_olex2_submission_special_instructions 'No special instructions were received'
_oxdiff_exptl_absorpt_empirical_details
;
Empirical correction (ABSPACK) includes:
- Absorption correction using spherical harmonics
- Frame scaling
;
_oxdiff_exptl_absorpt_empirical_full_max 2.519
_oxdiff_exptl_absorpt_empirical_full_min 0.690

loop_
_space_group_symop_operation_xyz
'x, y, z'
'-x, y+1/2, -z+1/2'
'-x, -y, -z'
'x, -y-1/2, z-1/2'

loop_
_atom_site_label
_atom_site_type_symbol
_atom_site_fract_x
_atom_site_fract_y
_atom_site_fract_z
_atom_site_U_iso_or_equiv
_atom_site_adp_type
_atom_site_occupancy
_atom_site_site_symmetry_order
_atom_site_calc_flag
_atom_site_refinement_flags_posn
_atom_site_refinement_flags_adp
_atom_site_refinement_flags_occupancy
_atom_site_disorder_assembly
_atom_site_disorder_group
S51 S 0.21006(17) -0.10303(15) 0.56050(9) 0.0444(7) Uani 1 1 d . U . . .
S52 S 0.36886(17) -0.00380(13) 0.47778(10) 0.0430(7) Uani 1 1 d . U . . .
O51 O 0.0398(5) -0.1300(5) 0.5662(3) 0.063(3) Uani 1 1 d . U . . .
O52 O 0.5728(7) 0.0739(7) 0.7429(5) 0.140(4) Uani 1 1 d D U . . .
O53 O 0.6265(10) -0.3481(6) 0.5697(5) 0.145(5) Uani 1 1 d D U . . .
N51 N 0.1924(9) -0.2447(13) 0.7466(6) 0.178(10) Uani 1 1 d . U . . .
N52 N -0.0707(8) -0.2816(8) 0.7745(4) 0.090(4) Uani 1 1 d . U . . .
C51 C 0.0182(8) -0.1559(6) 0.6035(4) 0.050(3) Uani 1 1 d . U . . .
C52 C 0.0739(7) -0.1762(7) 0.6411(4) 0.049(3) Uani 1 1 d . U . . .
C53 C 0.0156(7) -0.2041(8) 0.6768(4) 0.066(4) Uani 1 1 d . U . . .
C54 C -0.0750(7) -0.1948(7) 0.6598(4) 0.053(3) Uani 1 1 d . U . . .
C55 C -0.0762(7) -0.1665(7) 0.6181(4) 0.052(3) Uani 1 1 d . U . . .
C56 C -0.1496(8) -0.1555(7) 0.5902(5) 0.068(4) Uani 1 1 d . U . . .
H56 H -0.146153 -0.137733 0.560238 0.081 Uiso 1 1 calc R . . . .
C57 C -0.2307(8) -0.1740(7) 0.6119(5) 0.071(4) Uani 1 1 d . U . . .
H57 H -0.284647 -0.168830 0.596184 0.085 Uiso 1 1 calc R . . . .
C58 C -0.2290(8) -0.1986(8) 0.6544(6) 0.085(4) Uani 1 1 d . U . . .
H58 H -0.283569 -0.208552 0.668388 0.102 Uiso 1 1 calc R . . . .
C59 C -0.1580(8) -0.2099(9) 0.6783(5) 0.083(4) Uani 1 1 d . U . . .
H59 H -0.162410 -0.228296 0.708025 0.099 Uiso 1 1 calc R . . . .
C60 C 0.0386(8) -0.2314(8) 0.7159(5) 0.076(4) Uani 1 1 d . U . . .
C61 C 0.1247(10) -0.2419(11) 0.7329(5) 0.102(6) Uani 1 1 d . U . . .
C62 C -0.0258(7) -0.2569(8) 0.7500(4) 0.079(5) Uani 1 1 d . U . . .
C63 C 0.1597(7) -0.1721(6) 0.6420(4) 0.049(3) Uani 1 1 d . U . . .
H63 H 0.184071 -0.192959 0.668223 0.059 Uiso 1 1 calc R . . . .
C64 C 0.2270(7) -0.1429(5) 0.6120(4) 0.045(3) Uani 1 1 d . U . . .
C65 C 0.3155(7) -0.1425(6) 0.6260(4) 0.046(3) Uani 1 1 d . U . . .
H65A H 0.336834 -0.188987 0.628993 0.055 Uiso 1 1 calc R . . . .
H65B H 0.320593 -0.120534 0.656127 0.055 Uiso 1 1 calc R . . . .
C66 C 0.3675(7) -0.1076(6) 0.5935(4) 0.044(2) Uani 1 1 d . U . . .
C67 C 0.3179(7) -0.0851(5) 0.5593(4) 0.042(2) Uani 1 1 d . U . . .
C68 C 0.3762(7) -0.0494(4) 0.5273(4) 0.041(2) Uani 1 1 d . U . . .
C69 C 0.4600(7) -0.0526(5) 0.5459(3) 0.039(2) Uani 1 1 d . U . . .
C70 C 0.4649(7) -0.0928(5) 0.5911(4) 0.043(2) Uani 1 1 d . U . . .
C71 C 0.5194(7) -0.0149(5) 0.5173(4) 0.035(2) Uani 1 1 d . U . . .
C72 C 0.4998(8) -0.0503(6) 0.6300(4) 0.050(2) Uani 1 1 d . U . . .
C73 C 0.5865(9) -0.0463(7) 0.6396(6) 0.083(4) Uani 1 1 d . U . . .
H73 H 0.628559 -0.068728 0.621304 0.100 Uiso 1 1 calc R . . . .
C74 C 0.6128(12) -0.0071(9) 0.6784(7) 0.110(5) Uani 1 1 d . U . . .
H74 H 0.672223 -0.007248 0.687791 0.132 Uiso 1 1 calc R . . . .
C75 C 0.5568(14) 0.0278(10) 0.7003(6) 0.110(5) Uani 1 1 d D U . . .
C76 C 0.4783(14) 0.0302(9) 0.6894(5) 0.096(4) Uani 1 1 d . U . . .
H76 H 0.440288 0.060714 0.704323 0.115 Uiso 1 1 calc R . . . .
C77 C 0.4462(11) -0.0108(7) 0.6562(5) 0.071(4) Uani 1 1 d . U . . .
H77 H 0.384898 -0.011980 0.650967 0.086 Uiso 1 1 calc R . . . .
C78 C 0.5153(7) -0.1568(6) 0.5851(4) 0.043(2) Uani 1 1 d . U . . .
C79 C 0.5447(8) -0.1813(7) 0.5405(4) 0.057(3) Uani 1 1 d . U . . .
H79 H 0.538496 -0.154365 0.514030 0.068 Uiso 1 1 calc R . . . .
C80 C 0.5817(10) -0.2447(8) 0.5377(5) 0.077(4) Uani 1 1 d . U . . .
H80 H 0.599477 -0.261235 0.508767 0.093 Uiso 1 1 calc R . . . .
C81 C 0.5928(11) -0.2823(7) 0.5740(6) 0.085(4) Uani 1 1 d D U . . .
C82 C 0.5636(9) -0.2611(7) 0.6161(5) 0.069(3) Uani 1 1 d . U . . .
H82 H 0.570006 -0.289498 0.641860 0.082 Uiso 1 1 calc R . . . .
C83 C 0.5249(8) -0.1987(6) 0.6215(4) 0.051(3) Uani 1 1 d . U . . .
H83 H 0.505001 -0.185079 0.650698 0.062 Uiso 1 1 calc R . . . .
C84 C 0.6393(14) 0.0668(10) 0.7580(7) 0.189(8) Uani 1 1 d D U . . .
H84A H 0.682224 0.077803 0.733927 0.227 Uiso 1 1 calc R . . . .
H84B H 0.645690 0.018408 0.764385 0.227 Uiso 1 1 calc R . . . .
C85 C 0.6679(11) 0.1032(9) 0.8005(6) 0.147(6) Uani 1 1 d D U . . .
H85A H 0.713937 0.073526 0.812883 0.176 Uiso 1 1 calc R . . . .
H85B H 0.699830 0.142186 0.788000 0.176 Uiso 1 1 calc R . . . .
C86 C 0.6283(11) 0.1301(10) 0.8412(5) 0.150(6) Uani 1 1 d D U . . .
H86A H 0.586969 0.096364 0.853172 0.180 Uiso 1 1 calc R . . . .
H86B H 0.593400 0.169711 0.832273 0.180 Uiso 1 1 calc R . . . .
C87 C 0.6880(11) 0.1505(7) 0.8795(5) 0.133(5) Uani 1 1 d D U . . .
H87A H 0.728321 0.184571 0.866888 0.159 Uiso 1 1 calc R . . . .
H87B H 0.724151 0.110940 0.886899 0.159 Uiso 1 1 calc R . . . .
C88 C 0.6546(9) 0.1777(9) 0.9241(5) 0.138(5) Uani 1 1 d D U . . .
H88A H 0.615155 0.215724 0.917579 0.166 Uiso 1 1 calc R . . . .
H88B H 0.619310 0.142546 0.939153 0.166 Uiso 1 1 calc R . . . .
C89 C 0.7233(10) 0.2006(9) 0.9567(5) 0.128(5) Uani 1 1 d D U . . .
H89A H 0.763754 0.231504 0.940893 0.153 Uiso 1 1 calc R . . . .
H89B H 0.757620 0.161599 0.967278 0.153 Uiso 1 1 calc R . . . .
C90 C 0.6833(10) 0.2362(8) 0.9981(5) 0.131(5) Uani 1 1 d D U . . .
H90A H 0.730880 0.253167 1.017905 0.157 Uiso 1 1 calc R . . . .
H90B H 0.648544 0.274961 0.987576 0.157 Uiso 1 1 calc R . . . .
C91 C 0.6254(17) 0.1899(14) 1.0254(10) 0.217(12) Uani 1 1 d D U . . .
H91A H 0.600945 0.214059 1.051469 0.325 Uiso 1 1 calc R . . . .
H91B H 0.577659 0.173618 1.005978 0.325 Uiso 1 1 calc R . . . .
H91C H 0.659934 0.151840 1.036285 0.325 Uiso 1 1 calc R . . . .
C92 C 0.6226(15) -0.3803(8) 0.5377(7) 0.203(8) Uani 1 1 d D U . . .
H92A H 0.668478 -0.363749 0.516691 0.243 Uiso 1 1 calc R . . . .
H92B H 0.565723 -0.370181 0.523118 0.243 Uiso 1 1 calc R . . . .
C93 C 0.6310(16) -0.4561(8) 0.5386(9) 0.248(11) Uani 1 1 d D U . . .
H93A H 0.687474 -0.467395 0.524006 0.298 Uiso 0.467(19) 1 calc R . P A 1
H93B H 0.584403 -0.474160 0.518647 0.298 Uiso 0.467(19) 1 calc R . P A 1
H93C H 0.680729 -0.467804 0.558728 0.298 Uiso 0.533(19) 1 calc R . P A 2
H93D H 0.646109 -0.471387 0.507494 0.298 Uiso 0.533(19) 1 calc R . P A 2
C94 C 0.627(2) -0.4952(18) 0.5834(12) 0.290(15) Uani 0.467(19) 1 d D U P A 1
H94A H 0.664055 -0.471878 0.605978 0.348 Uiso 0.467(19) 1 calc R . P A 1
H94B H 0.653023 -0.539771 0.578122 0.348 Uiso 0.467(19) 1 calc R . P A 1
C95 C 0.536(3) -0.505(3) 0.6048(19) 0.316(16) Uani 0.467(19) 1 d D U P A 1
H95A H 0.543517 -0.500464 0.638166 0.380 Uiso 0.467(19) 1 calc R . P A 1
H95B H 0.499284 -0.467653 0.594586 0.380 Uiso 0.467(19) 1 calc R . P A 1
C96 C 0.483(4) -0.569(4) 0.5972(17) 0.284(15) Uani 0.467(19) 1 d D U P A 1
H96A H 0.511928 -0.595531 0.573015 0.341 Uiso 0.467(19) 1 calc R . P A 1
H96B H 0.424554 -0.556009 0.585503 0.341 Uiso 0.467(19) 1 calc R . P A 1
C97 C 0.469(6) -0.615(3) 0.6386(17) 0.278(16) Uani 0.467(19) 1 d D U P A 1
H97A H 0.505124 -0.655395 0.634272 0.333 Uiso 0.467(19) 1 calc R . P A 1
H97B H 0.407230 -0.628719 0.639251 0.333 Uiso 0.467(19) 1 calc R . P A 1
C98 C 0.492(4) -0.585(4) 0.6853(17) 0.28(2) Uani 0.467(19) 1 d D U P A 1
H98A H 0.549605 -0.602578 0.694845 0.339 Uiso 0.467(19) 1 calc R . P A 1
H98B H 0.498668 -0.535765 0.681596 0.339 Uiso 0.467(19) 1 calc R . P A 1
C99 C 0.427(2) -0.5974(13) 0.7238(17) 0.27(3) Uani 0.467(19) 1 d D U P A 1
H99A H 0.447691 -0.576094 0.751799 0.405 Uiso 0.467(19) 1 calc R . P A 1
H99B H 0.369708 -0.578561 0.715421 0.405 Uiso 0.467(19) 1 calc R . P A 1
H99C H 0.420811 -0.645592 0.728713 0.405 Uiso 0.467(19) 1 calc R . P A 1
C94A C 0.5495(19) -0.4963(17) 0.555(3) 0.297(14) Uani 0.533(19) 1 d D U P A 2
H94C H 0.547456 -0.537746 0.536455 0.356 Uiso 0.533(19) 1 calc R . P A 2
H94D H 0.561061 -0.510135 0.586746 0.356 Uiso 0.533(19) 1 calc R . P A 2
C95A C 0.4573(18) -0.4661(13) 0.5540(11) 0.339(18) Uani 0.533(19) 1 d D U P A 2
H95C H 0.456855 -0.431795 0.529654 0.406 Uiso 0.533(19) 1 calc R . P A 2
H95D H 0.448926 -0.442330 0.583215 0.406 Uiso 0.533(19) 1 calc R . P A 2
C96A C 0.376(2) -0.5105(19) 0.5466(14) 0.333(18) Uani 0.533(19) 1 d D U P A 2
H96C H 0.323696 -0.484047 0.554875 0.400 Uiso 0.533(19) 1 calc R . P A 2
H96D H 0.371780 -0.520785 0.513664 0.400 Uiso 0.533(19) 1 calc R . P A 2
C97A C 0.372(4) -0.577(3) 0.5728(11) 0.302(16) Uani 0.533(19) 1 d D U P A 2
H97C H 0.361924 -0.612815 0.550434 0.363 Uiso 0.533(19) 1 calc R . P A 2
H97D H 0.320451 -0.575061 0.593106 0.363 Uiso 0.533(19) 1 calc R . P A 2
C98A C 0.452(4) -0.596(3) 0.6020(15) 0.277(15) Uani 0.533(19) 1 d D U P A 2
H98C H 0.459829 -0.645211 0.599213 0.333 Uiso 0.533(19) 1 calc R . P A 2
H98D H 0.504185 -0.574962 0.588340 0.333 Uiso 0.533(19) 1 calc R . P A 2
C99A C 0.451(4) -0.579(4) 0.6530(17) 0.260(19) Uani 0.533(19) 1 d D U P A 2
H99D H 0.505109 -0.594194 0.667196 0.389 Uiso 0.533(19) 1 calc R . P A 2
H99E H 0.445340 -0.530365 0.656669 0.389 Uiso 0.533(19) 1 calc R . P A 2
H99F H 0.400776 -0.600944 0.667593 0.389 Uiso 0.533(19) 1 calc R . P A 2
S1 S 0.28999(17) 0.10288(15) 0.56124(10) 0.0473(8) Uani 1 1 d . U . . .
S2 S 0.13096(17) 0.00338(14) 0.47818(9) 0.0418(7) Uani 1 1 d . U . . .
O1 O 0.4593(5) 0.1300(5) 0.5668(2) 0.053(2) Uani 1 1 d . U . . .
O2 O -0.1119(11) -0.0606(6) 0.7323(4) 0.190(6) Uani 1 1 d D U . . .
O3 O -0.1265(11) 0.3439(5) 0.5676(5) 0.136(5) Uani 1 1 d D U . . .
N1 N 0.3071(8) 0.2470(11) 0.7476(5) 0.149(8) Uani 1 1 d . U . . .
N2 N 0.5720(8) 0.2817(9) 0.7747(5) 0.106(5) Uani 1 1 d . U . . .
C1 C 0.4837(7) 0.1528(6) 0.6017(4) 0.044(3) Uani 1 1 d . U . . .
C2 C 0.4289(7) 0.1776(7) 0.6405(4) 0.050(3) Uani 1 1 d . U . . .
C3 C 0.4841(7) 0.2032(6) 0.6751(4) 0.044(2) Uani 1 1 d . U . . .
C4 C 0.5772(7) 0.1972(7) 0.6593(4) 0.056(3) Uani 1 1 d . U . . .
C5 C 0.5730(7) 0.1677(6) 0.6148(4) 0.042(2) Uani 1 1 d . U . . .
C6 C 0.6511(7) 0.1560(5) 0.5927(3) 0.046(3) Uani 1 1 d . U . . .
H6 H 0.649799 0.136303 0.563261 0.055 Uiso 1 1 calc R . . . .
C7 C 0.7274(8) 0.1709(7) 0.6107(4) 0.062(4) Uani 1 1 d . U . . .
H7 H 0.778964 0.163082 0.593439 0.074 Uiso 1 1 calc R . . . .
C8 C 0.7352(8) 0.1984(8) 0.6555(4) 0.071(4) Uani 1 1 d . U . . .
H8 H 0.790628 0.207868 0.668623 0.085 Uiso 1 1 calc R . . . .
C9 C 0.6556(7) 0.2110(7) 0.6795(4) 0.066(4) Uani 1 1 d . U . . .
H9 H 0.657190 0.229022 0.709420 0.079 Uiso 1 1 calc R . . . .
C10 C 0.4651(8) 0.2315(7) 0.7181(5) 0.066(4) Uani 1 1 d . U . . .
C11 C 0.3771(9) 0.2370(11) 0.7333(5) 0.101(6) Uani 1 1 d . U . . .
C12 C 0.5239(9) 0.2603(9) 0.7478(5) 0.084(5) Uani 1 1 d . U . . .
C13 C 0.3344(7) 0.1705(6) 0.6422(4) 0.052(3) Uani 1 1 d . U . . .
H13 H 0.309325 0.189393 0.668880 0.062 Uiso 1 1 calc R . . . .
C14 C 0.2749(7) 0.1433(7) 0.6143(4) 0.049(3) Uani 1 1 d . U . . .
C15 C 0.1858(7) 0.1423(6) 0.6259(4) 0.049(3) Uani 1 1 d . U . . .
H15 H 0.163349 0.162833 0.652697 0.058 Uiso 1 1 calc R . . . .
C16 C 0.1355(7) 0.1100(5) 0.5959(4) 0.042(2) Uani 1 1 d . U . . .
C17 C 0.1795(6) 0.0834(6) 0.5569(3) 0.040(2) Uani 1 1 d . U . . .
C18 C 0.1220(7) 0.0481(6) 0.5280(3) 0.044(2) Uani 1 1 d . U . . .
C19 C 0.0378(7) 0.0499(6) 0.5465(4) 0.043(2) Uani 1 1 d . U . . .
C20 C 0.0344(7) 0.0911(6) 0.5886(4) 0.044(2) Uani 1 1 d . U . . .
C21 C -0.0197(6) 0.0135(6) 0.5210(4) 0.039(2) Uani 1 1 d . U . . .
C22 C 0.0012(8) 0.0498(7) 0.6279(4) 0.053(3) Uani 1 1 d . U . . .
C23 C 0.0550(11) 0.0103(7) 0.6567(5) 0.074(4) Uani 1 1 d . U . . .
H23 H 0.116137 0.008439 0.651109 0.088 Uiso 1 1 calc R . . . .
C24 C 0.0201(14) -0.0259(10) 0.6930(6) 0.110(5) Uani 1 1 d . U . . .
H24 H 0.058256 -0.049376 0.712962 0.132 Uiso 1 1 calc R . . . .
C25 C -0.0706(14) -0.0282(10) 0.7006(6) 0.120(5) Uani 1 1 d D U . . .
C26 C -0.1262(14) 0.0089(9) 0.6689(7) 0.119(5) Uani 1 1 d . U . . .
H26 H -0.188083 0.004870 0.670622 0.143 Uiso 1 1 calc R . . . .
C27 C -0.0898(10) 0.0487(8) 0.6374(6) 0.098(5) Uani 1 1 d . U . . .
H27 H -0.126886 0.077756 0.620570 0.117 Uiso 1 1 calc R . . . .
C28 C -0.0140(7) 0.1593(6) 0.5826(5) 0.052(3) Uani 1 1 d . U . . .
C29 C -0.0444(8) 0.1790(7) 0.5429(5) 0.062(3) Uani 1 1 d . U . . .
H29 H -0.038922 0.149898 0.517513 0.074 Uiso 1 1 calc R . . . .
C30 C -0.0838(10) 0.2398(7) 0.5367(6) 0.080(4) Uani 1 1 d . U . . .
H30 H -0.108176 0.251044 0.507902 0.096 Uiso 1 1 calc R . . . .
C31 C -0.0882(10) 0.2865(6) 0.5738(6) 0.079(4) Uani 1 1 d D U . . .
C32 C -0.0598(9) 0.2645(7) 0.6169(6) 0.068(3) Uani 1 1 d . U . . .
H32 H -0.065406 0.292573 0.642855 0.082 Uiso 1 1 calc R . . . .
C33 C -0.0240(9) 0.2022(6) 0.6208(6) 0.062(3) Uani 1 1 d . U . . .
H33 H -0.005196 0.187203 0.649910 0.075 Uiso 1 1 calc R . . . .
C34 C -0.1680(15) -0.0739(11) 0.7524(7) 0.221(9) Uani 1 1 d D U . . .
H34A H -0.210759 -0.089159 0.729283 0.265 Uiso 1 1 calc R . . . .
H34B H -0.190304 -0.030124 0.763050 0.265 Uiso 1 1 calc R . . . .
C35 C -0.1844(16) -0.1175(11) 0.7906(5) 0.223(10) Uani 1 1 d D U . . .
H35A H -0.248270 -0.125743 0.790889 0.268 Uiso 1 1 calc R . . . .
H35B H -0.156406 -0.160691 0.783040 0.268 Uiso 1 1 calc R . . . .
C36 C -0.161(2) -0.1031(12) 0.8356(6) 0.249(11) Uani 1 1 d D U . . .
H36A H -0.186276 -0.059392 0.844257 0.298 Uiso 1 1 calc R . . . .
H36B H -0.096421 -0.099049 0.837393 0.298 Uiso 1 1 calc R . . . .
C37 C -0.191(2) -0.1548(12) 0.8692(6) 0.215(10) Uani 1 1 d D U . . .
H37A H -0.255158 -0.154131 0.871654 0.258 Uiso 1 1 calc R . . . .
H37B H -0.172414 -0.199795 0.858771 0.258 Uiso 1 1 calc R . . . .
C38 C -0.1516(19) -0.1402(12) 0.9131(6) 0.216(10) Uani 1 1 d D U . . .
H38A H -0.175094 -0.097038 0.924153 0.259 Uiso 1 1 calc R . . . .
H38B H -0.087712 -0.134610 0.908904 0.259 Uiso 1 1 calc R . . . .
C39 C -0.1662(18) -0.1911(10) 0.9488(6) 0.201(9) Uani 1 1 d D U . . .
H39A H -0.229539 -0.198863 0.953353 0.241 Uiso 1 1 calc R . . . .
H39B H -0.138213 -0.233930 0.940207 0.241 Uiso 1 1 calc R . . . .
C40 C -0.1262(16) -0.1640(11) 0.9907(5) 0.195(9) Uani 1 1 d D U . . .
H40A H -0.064112 -0.153329 0.984306 0.235 Uiso 1 1 calc R . . . .
H40B H -0.156103 -0.121768 0.998680 0.235 Uiso 1 1 calc R . . . .
C41 C -0.1300(15) -0.2078(10) 1.0288(6) 0.168(9) Uani 1 1 d D U . . .
H41A H -0.102207 -0.186398 1.055181 0.252 Uiso 1 1 calc R . . . .
H41B H -0.191203 -0.217806 1.036014 0.252 Uiso 1 1 calc R . . . .
H41C H -0.099070 -0.249415 1.021617 0.252 Uiso 1 1 calc R . . . .
C42 C -0.1327(14) 0.3917(7) 0.5909(7) 0.183(8) Uani 1 1 d D U . . .
H42A H -0.074416 0.403429 0.603211 0.219 Uiso 1 1 calc R . . . .
H42B H -0.171694 0.381620 0.616959 0.219 Uiso 1 1 calc R . . . .
C43 C -0.1714(15) 0.4548(7) 0.5631(10) 0.242(11) Uani 1 1 d D U . . .
H43A H -0.211438 0.481611 0.582358 0.291 Uiso 1 1 calc R . . . .
H43B H -0.202958 0.440193 0.535359 0.291 Uiso 1 1 calc R . . . .
C44 C -0.084(2) 0.4965(14) 0.5503(12) 0.333(14) Uani 1 1 d D U . . .
H44A H -0.034523 0.465160 0.547394 0.400 Uiso 1 1 calc R . . . .
H44B H -0.092891 0.518426 0.520352 0.400 Uiso 1 1 calc R . . . .
C45 C -0.061(2) 0.5523(13) 0.5877(13) 0.358(16) Uani 1 1 d D U . . .
H45A H -0.069317 0.534108 0.618848 0.430 Uiso 1 1 calc R . . . .
H45B H -0.099445 0.591703 0.584019 0.430 Uiso 1 1 calc R . . . .
C46 C 0.040(2) 0.573(2) 0.5800(12) 0.381(17) Uani 1 1 d D U . . .
H46A H 0.066436 0.546161 0.555340 0.458 Uiso 1 1 calc R . . . .
H46B H 0.044848 0.620975 0.572363 0.458 Uiso 1 1 calc R . . . .
C47 C 0.084(3) 0.5571(18) 0.6279(13) 0.358(17) Uani 1 1 d D U . . .
H47A H 0.148840 0.556055 0.625208 0.429 Uiso 1 1 calc R . . . .
H47B H 0.063675 0.513867 0.640297 0.429 Uiso 1 1 calc R . . . .
C48 C 0.053(4) 0.6186(15) 0.6592(15) 0.342(18) Uani 1 1 d D U . . .
H48A H 0.097049 0.654443 0.660516 0.411 Uiso 1 1 calc R . . . .
H48B H -0.003654 0.637377 0.648381 0.411 Uiso 1 1 calc R . . . .
C49 C 0.042(3) 0.5818(19) 0.7075(15) 0.34(2) Uani 1 1 d D U . . .
H49A H 0.022199 0.614141 0.730457 0.514 Uiso 1 1 calc R . . . .
H49B H -0.001587 0.545905 0.704835 0.514 Uiso 1 1 calc R . . . .
H49C H 0.098127 0.562803 0.716851 0.514 Uiso 1 1 calc R . . . .
O216 O 0.216(3) -0.090(2) 0.8235(16) 0.223(15) Uani 0.43(2) 1 d D U P B 2
C216 C 0.295(3) -0.075(3) 0.8071(16) 0.203(14) Uani 0.43(2) 1 d D U P B 2
C217 C 0.307(3) -0.0705(18) 0.7568(16) 0.175(16) Uani 0.43(2) 1 d D U P B 2
H21A H 0.368255 -0.059080 0.750162 0.263 Uiso 0.43(2) 1 calc R . P B 2
H21B H 0.292996 -0.113624 0.742786 0.263 Uiso 0.43(2) 1 calc R . P B 2
H21C H 0.268685 -0.035866 0.744315 0.263 Uiso 0.43(2) 1 calc R . P B 2
C218 C 0.374(3) -0.096(3) 0.833(2) 0.27(2) Uani 0.43(2) 1 d D U P B 2
H21D H 0.426729 -0.081846 0.817291 0.399 Uiso 0.43(2) 1 calc R . P B 2
H21E H 0.372602 -0.076141 0.863846 0.399 Uiso 0.43(2) 1 calc R . P B 2
H21F H 0.374201 -0.145173 0.836303 0.399 Uiso 0.43(2) 1 calc R . P B 2
O201 O 0.3565(19) 0.087(2) 0.7870(8) 0.337(17) Uani 1 1 d D U . . .
C201 C 0.270(2) 0.091(3) 0.7865(7) 0.331(18) Uani 1 1 d D U . . .
C202 C 0.217(2) 0.0946(14) 0.7438(7) 0.34(2) Uani 1 1 d D U . . .
H20A H 0.154873 0.097123 0.751624 0.516 Uiso 1 1 calc R . . . .
H20B H 0.233933 0.134529 0.726544 0.516 Uiso 1 1 calc R . . . .
H20C H 0.227842 0.054710 0.725272 0.516 Uiso 1 1 calc R . . . .
C203 C 0.222(2) 0.095(3) 0.8313(8) 0.39(2) Uani 1 1 d D U . . .
H20D H 0.158878 0.097845 0.825544 0.582 Uiso 1 1 calc R . . . .
H20E H 0.234798 0.055599 0.849658 0.582 Uiso 1 1 calc R . . . .
H20F H 0.240958 0.135386 0.847722 0.582 Uiso 1 1 calc R . . . .
O211 O 0.1387(14) -0.0891(17) 0.7860(11) 0.197(13) Uani 0.57(2) 1 d D U P B 1
C211 C 0.2223(19) -0.1004(19) 0.7853(10) 0.160(11) Uani 0.57(2) 1 d D U P B 1
C212 C 0.272(2) -0.0853(13) 0.7424(10) 0.143(12) Uani 0.57(2) 1 d D U P B 1
H21G H 0.333785 -0.096202 0.746794 0.214 Uiso 0.57(2) 1 calc R . P B 1
H21H H 0.248162 -0.112184 0.717336 0.214 Uiso 0.57(2) 1 calc R . P B 1
H21I H 0.265933 -0.037769 0.735056 0.214 Uiso 0.57(2) 1 calc R . P B 1
C213 C 0.279(2) -0.1204(17) 0.8247(10) 0.202(14) Uani 0.57(2) 1 d D U P B 1
H21J H 0.339638 -0.125497 0.814258 0.303 Uiso 0.57(2) 1 calc R . P B 1
H21K H 0.276440 -0.085896 0.848364 0.303 Uiso 0.57(2) 1 calc R . P B 1
H21L H 0.258273 -0.162946 0.837216 0.303 Uiso 0.57(2) 1 calc R . P B 1

loop_
_atom_site_aniso_label
_atom_site_aniso_U_11
_atom_site_aniso_U_22
_atom_site_aniso_U_33
_atom_site_aniso_U_23
_atom_site_aniso_U_13
_atom_site_aniso_U_12
S51 0.0278(15) 0.0753(18) 0.0303(12) 0.0188(12) 0.0158(11) 0.0020(13)
S52 0.0260(14) 0.0560(16) 0.0470(15) 0.0105(12) 0.0173(13) 0.0011(12)
O51 0.033(5) 0.101(6) 0.056(5) 0.038(5) 0.006(4) 0.000(5)
O52 0.104(7) 0.140(8) 0.176(11) -0.039(7) -0.011(6) 0.047(7)
O53 0.132(11) 0.120(8) 0.182(12) -0.060(7) -0.026(10) 0.058(8)
N51 0.045(6) 0.34(2) 0.154(15) 0.160(17) -0.008(8) -0.050(11)
N52 0.047(7) 0.154(11) 0.070(7) 0.050(7) 0.019(5) -0.011(7)
C51 0.029(4) 0.072(7) 0.050(5) 0.023(5) 0.009(4) -0.005(5)
C52 0.026(4) 0.080(7) 0.039(5) 0.020(5) 0.014(4) -0.003(5)
C53 0.021(4) 0.120(10) 0.057(6) 0.041(6) 0.010(4) -0.015(6)
C54 0.022(4) 0.079(7) 0.059(6) 0.025(5) 0.012(4) -0.001(5)
C55 0.021(4) 0.080(8) 0.054(6) 0.018(5) 0.012(4) -0.007(5)
C56 0.023(5) 0.112(10) 0.069(7) 0.016(7) 0.007(4) -0.005(6)
C57 0.024(5) 0.101(9) 0.089(8) 0.010(7) 0.011(6) -0.015(6)
C58 0.019(5) 0.130(11) 0.105(9) 0.043(8) 0.020(5) -0.016(6)
C59 0.031(5) 0.143(12) 0.075(8) 0.036(8) 0.021(5) -0.008(7)
C60 0.026(5) 0.143(11) 0.058(6) 0.049(7) 0.015(4) -0.016(6)
C61 0.033(5) 0.188(14) 0.085(9) 0.079(10) 0.013(6) -0.014(8)
C62 0.026(6) 0.141(12) 0.068(8) 0.064(8) 0.012(6) 0.003(7)
C63 0.029(4) 0.069(7) 0.050(6) 0.014(5) 0.018(4) -0.002(4)
C64 0.027(4) 0.053(6) 0.056(6) 0.019(5) 0.018(4) 0.013(4)
C65 0.031(5) 0.068(7) 0.040(5) 0.011(5) 0.017(4) 0.005(5)
C66 0.031(4) 0.059(6) 0.043(5) 0.008(4) 0.020(4) 0.006(4)
C67 0.028(4) 0.040(5) 0.058(5) 0.017(4) 0.020(4) 0.006(4)
C68 0.029(4) 0.033(4) 0.060(6) 0.007(4) 0.015(4) 0.006(4)
C69 0.029(4) 0.053(5) 0.034(4) 0.000(4) 0.018(4) 0.003(4)
C70 0.025(4) 0.061(5) 0.043(5) 0.010(3) 0.023(3) 0.004(4)
C71 0.027(5) 0.042(6) 0.036(5) 0.004(4) 0.014(4) 0.004(4)
C72 0.039(5) 0.069(6) 0.041(5) 0.012(4) 0.007(4) 0.000(5)
C73 0.047(6) 0.079(9) 0.123(11) -0.004(7) -0.011(6) 0.011(6)
C74 0.067(8) 0.118(12) 0.144(13) -0.011(8) -0.048(8) -0.010(7)
C75 0.145(10) 0.105(10) 0.080(9) 0.011(7) -0.012(8) 0.009(9)
C76 0.127(9) 0.112(10) 0.049(7) -0.013(6) 0.025(7) 0.013(9)
C77 0.069(7) 0.085(8) 0.060(7) 0.001(6) 0.030(6) -0.001(6)
C78 0.031(5) 0.072(5) 0.026(4) 0.007(4) 0.009(4) 0.007(4)
C79 0.050(7) 0.094(7) 0.026(4) 0.005(5) 0.012(5) 0.013(6)
C80 0.074(9) 0.104(8) 0.054(6) -0.022(5) 0.008(7) 0.022(7)
C81 0.068(9) 0.097(8) 0.090(7) -0.001(6) -0.001(7) 0.028(7)
C82 0.043(7) 0.081(7) 0.082(7) 0.026(6) 0.009(6) 0.009(6)
C83 0.030(6) 0.082(7) 0.042(5) 0.019(5) -0.001(5) 0.003(5)
C84 0.196(13) 0.152(16) 0.218(16) 0.024(12) -0.114(13) -0.021(13)
C85 0.102(10) 0.121(12) 0.218(15) -0.039(11) -0.072(10) 0.043(9)
C86 0.103(11) 0.141(13) 0.207(14) 0.006(11) -0.027(9) -0.018(10)
C87 0.112(11) 0.073(8) 0.213(13) -0.069(9) -0.018(9) 0.002(8)
C88 0.077(8) 0.165(14) 0.174(13) -0.012(10) -0.036(8) 0.030(9)
C89 0.112(10) 0.142(12) 0.128(11) -0.003(9) -0.030(8) 0.000(9)
C90 0.123(11) 0.126(11) 0.143(12) -0.026(8) -0.016(9) -0.042(9)
C91 0.16(2) 0.23(2) 0.26(3) 0.09(2) 0.03(2) -0.027(19)
C92 0.220(19) 0.179(13) 0.209(17) -0.086(12) -0.038(16) 0.075(14)
C93 0.29(2) 0.173(13) 0.28(2) -0.072(16) -0.07(2) -0.022(16)
C94 0.31(3) 0.25(2) 0.31(3) -0.02(2) -0.05(3) -0.03(2)
C95 0.31(3) 0.32(3) 0.32(3) -0.05(3) -0.03(3) -0.02(3)
C96 0.25(3) 0.33(3) 0.27(3) -0.04(3) -0.03(3) -0.02(2)
C97 0.25(3) 0.33(3) 0.26(3) -0.05(3) -0.03(3) 0.00(3)
C98 0.28(4) 0.30(4) 0.27(3) -0.05(3) -0.06(3) 0.04(4)
C99 0.31(6) 0.26(5) 0.24(4) -0.14(4) -0.06(4) -0.03(5)
C94A 0.30(3) 0.28(2) 0.31(3) -0.03(3) -0.05(3) -0.03(2)
C95A 0.30(3) 0.36(3) 0.35(4) -0.04(3) -0.02(3) -0.02(2)
C96A 0.29(3) 0.38(4) 0.33(4) 0.00(3) -0.02(3) -0.03(3)
C97A 0.25(3) 0.37(3) 0.28(3) -0.02(3) -0.03(3) -0.01(3)
C98A 0.22(3) 0.36(3) 0.25(3) -0.06(3) -0.01(3) -0.02(3)
C99A 0.21(4) 0.29(4) 0.28(3) -0.13(4) -0.04(3) 0.08(3)
S1 0.0213(14) 0.0690(18) 0.0515(16) -0.0044(14) 0.0101(12) -0.0025(13)
S2 0.0219(14) 0.0759(19) 0.0276(12) 0.0026(12) 0.0065(11) -0.0032(13)
O1 0.028(4) 0.101(6) 0.031(4) -0.007(4) 0.002(3) -0.006(4)
O2 0.336(15) 0.160(10) 0.074(6) 0.005(6) 0.091(9) -0.131(10)
O3 0.159(12) 0.079(6) 0.172(11) -0.015(6) 0.034(10) 0.056(7)
N1 0.042(6) 0.32(2) 0.082(9) -0.120(12) 0.016(6) 0.011(9)
N2 0.039(6) 0.187(14) 0.092(8) -0.078(9) 0.031(5) -0.021(7)
C1 0.023(4) 0.079(7) 0.029(4) -0.004(4) 0.003(3) 0.003(5)
C2 0.018(4) 0.078(7) 0.054(6) -0.019(5) 0.006(4) 0.004(5)
C3 0.027(4) 0.070(6) 0.036(4) -0.008(4) 0.008(4) 0.007(4)
C4 0.025(4) 0.102(9) 0.040(5) -0.023(5) 0.015(4) -0.002(5)
C5 0.025(4) 0.066(7) 0.035(5) -0.010(4) 0.002(4) 0.005(4)
C6 0.036(5) 0.071(7) 0.030(5) -0.021(5) 0.011(4) -0.001(5)
C7 0.030(5) 0.112(9) 0.044(6) -0.039(6) 0.007(4) 0.009(6)
C8 0.023(5) 0.145(11) 0.045(6) -0.035(6) 0.004(5) 0.006(6)
C9 0.028(5) 0.124(10) 0.047(6) -0.042(6) 0.018(4) -0.009(6)
C10 0.029(5) 0.108(9) 0.062(6) -0.036(6) 0.016(4) 0.005(6)
C11 0.037(6) 0.198(15) 0.068(8) -0.079(10) 0.016(6) -0.001(8)
C12 0.043(7) 0.146(13) 0.062(8) -0.042(8) 0.022(5) -0.016(8)
C13 0.020(4) 0.092(8) 0.043(5) -0.028(5) 0.018(4) -0.002(4)
C14 0.024(4) 0.092(8) 0.032(5) -0.005(5) 0.009(4) -0.015(5)
C15 0.024(4) 0.070(7) 0.052(6) -0.011(5) 0.007(4) 0.000(5)
C16 0.017(4) 0.064(6) 0.044(5) -0.005(4) 0.009(3) -0.003(4)
C17 0.021(4) 0.073(6) 0.028(4) 0.001(4) 0.006(3) -0.005(4)
C18 0.016(4) 0.093(7) 0.022(4) 0.006(4) -0.006(3) -0.002(4)
C19 0.022(4) 0.064(6) 0.043(5) -0.002(4) 0.007(4) -0.003(4)
C20 0.016(4) 0.077(6) 0.040(5) -0.002(4) 0.008(3) -0.001(4)
C21 0.011(4) 0.067(7) 0.037(5) 0.007(5) -0.001(4) 0.000(4)
C22 0.036(5) 0.073(7) 0.049(6) -0.001(5) 0.006(5) -0.012(5)
C23 0.062(7) 0.092(9) 0.066(8) 0.015(6) -0.001(6) -0.011(7)
C24 0.142(10) 0.108(11) 0.081(10) 0.031(8) -0.007(8) -0.059(9)
C25 0.162(11) 0.119(11) 0.079(9) 0.016(7) 0.051(8) -0.065(9)
C26 0.112(10) 0.116(11) 0.130(11) 0.015(8) 0.081(9) -0.027(9)
C27 0.053(6) 0.122(11) 0.118(11) 0.032(8) 0.038(7) -0.019(7)
C28 0.022(5) 0.064(5) 0.071(6) -0.003(4) 0.009(5) -0.010(4)
C29 0.039(7) 0.073(6) 0.073(6) -0.002(5) 0.014(5) 0.011(5)
C30 0.063(9) 0.084(7) 0.093(8) -0.008(6) 0.008(7) 0.028(6)
C31 0.070(9) 0.069(6) 0.098(8) 0.003(5) 0.021(7) 0.019(6)
C32 0.052(8) 0.066(6) 0.088(7) -0.016(6) 0.016(6) -0.003(5)
C33 0.034(7) 0.068(6) 0.085(7) -0.008(5) -0.008(6) -0.006(5)
C34 0.35(2) 0.144(14) 0.167(14) 0.075(12) 0.154(14) -0.016(15)
C35 0.32(2) 0.210(18) 0.145(12) 0.113(12) 0.149(14) 0.035(16)
C36 0.38(3) 0.185(19) 0.180(13) 0.064(14) 0.091(18) 0.01(2)
C37 0.33(3) 0.199(19) 0.118(11) 0.075(12) 0.054(15) 0.041(18)
C38 0.29(2) 0.24(2) 0.125(11) 0.043(13) 0.067(15) 0.049(19)
C39 0.30(2) 0.170(17) 0.134(12) 0.040(11) 0.052(15) 0.077(17)
C40 0.25(2) 0.21(2) 0.123(11) 0.039(11) 0.091(13) 0.059(16)
C41 0.18(2) 0.22(2) 0.109(12) 0.034(12) 0.077(13) 0.031(16)
C42 0.206(17) 0.108(9) 0.234(17) -0.060(10) -0.063(14) 0.074(11)
C43 0.29(2) 0.104(11) 0.34(3) -0.046(14) -0.07(2) 0.096(12)
C44 0.40(3) 0.18(2) 0.42(3) -0.004(19) 0.06(3) 0.049(19)
C45 0.39(3) 0.24(3) 0.45(4) 0.01(2) 0.00(3) -0.05(2)
C46 0.40(3) 0.28(3) 0.47(4) 0.05(3) 0.00(3) -0.04(3)
C47 0.38(3) 0.22(3) 0.47(4) 0.00(3) -0.01(3) -0.05(3)
C48 0.30(4) 0.21(3) 0.51(5) 0.00(3) -0.02(4) -0.01(3)
C49 0.30(4) 0.20(3) 0.53(5) 0.01(3) 0.06(4) 0.09(3)
O216 0.18(2) 0.24(3) 0.26(3) -0.12(3) 0.05(2) -0.08(2)
C216 0.17(2) 0.16(3) 0.28(3) -0.04(3) 0.05(2) -0.02(2)
C217 0.16(3) 0.07(2) 0.29(3) -0.04(3) 0.08(3) 0.01(2)
C218 0.22(3) 0.25(4) 0.34(4) -0.10(4) -0.04(4) -0.04(4)
O201 0.35(3) 0.45(4) 0.22(2) -0.12(2) -0.04(2) 0.18(3)
C201 0.35(3) 0.54(5) 0.100(13) -0.04(3) -0.044(18) 0.06(4)
C202 0.29(3) 0.68(6) 0.068(11) -0.04(2) -0.022(16) -0.19(4)
C203 0.46(5) 0.58(6) 0.119(16) -0.03(3) 0.01(3) 0.05(5)
O211 0.105(13) 0.25(3) 0.24(3) -0.05(2) 0.044(15) 0.018(17)
C211 0.111(14) 0.132(19) 0.24(3) -0.04(2) 0.043(15) 0.007(16)
C212 0.11(2) 0.087(18) 0.23(3) -0.074(16) 0.056(18) 0.000(15)
C213 0.19(3) 0.12(3) 0.29(3) -0.01(3) -0.02(2) -0.02(3)

loop_
_atom_type_symbol
_atom_type_description
_atom_type_scat_dispersion_real
_atom_type_scat_dispersion_imag
_atom_type_scat_source
C C 0.0181 0.0091 'International Tables Vol C Tables 4.2.6.8 and 6.1.1.4'
H H 0.0000 0.0000 'International Tables Vol C Tables 4.2.6.8 and 6.1.1.4'
N N 0.0311 0.0180 'International Tables Vol C Tables 4.2.6.8 and 6.1.1.4'
O O 0.0492 0.0322 'International Tables Vol C Tables 4.2.6.8 and 6.1.1.4'
S S 0.3331 0.5567 'International Tables Vol C Tables 4.2.6.8 and 6.1.1.4'

loop_
_geom_angle_atom_site_label_1
_geom_angle_atom_site_label_2
_geom_angle_atom_site_label_3
_geom_angle
_geom_angle_site_symmetry_1
_geom_angle_site_symmetry_3
C67 S51 C64 88.3(5) . .
C68 S52 C71 88.9(5) . 3_656
C84 O52 C75 112.5(13) . .
C92 O53 C81 125.4(16) . .
O51 C51 C52 128.6(10) . .
O51 C51 C55 123.5(11) . .
C52 C51 C55 107.7(9) . .
C51 C52 C53 106.8(10) . .
C63 C52 C51 125.8(10) . .
C63 C52 C53 127.4(11) . .
C54 C53 C52 106.1(10) . .
C60 C53 C52 127.6(11) . .
C60 C53 C54 126.3(10) . .
C55 C54 C53 111.6(9) . .
C55 C54 C59 115.2(12) . .
C59 C54 C53 133.1(11) . .
C54 C55 C51 107.6(11) . .
C54 C55 C56 127.1(11) . .
C56 C55 C51 125.0(11) . .
C55 C56 H56 123.5 . .
C55 C56 C57 113.0(12) . .
C57 C56 H56 123.5 . .
C56 C57 H57 120.4 . .
C58 C57 C56 119.2(13) . .
C58 C57 H57 120.4 . .
C57 C58 H58 117.5 . .
C59 C58 C57 125.1(12) . .
C59 C58 H58 117.5 . .
C54 C59 H59 119.9 . .
C58 C59 C54 120.2(12) . .
C58 C59 H59 119.9 . .
C53 C60 C61 127.7(10) . .
C53 C60 C62 123.3(11) . .
C61 C60 C62 109.0(10) . .
N51 C61 C60 175(3) . .
N52 C62 C60 173.5(18) . .
C52 C63 H63 112.5 . .
C52 C63 C64 135.1(11) . .
C64 C63 H63 112.5 . .
C63 C64 S51 126.8(9) . .
C65 C64 S51 113.2(8) . .
C65 C64 C63 119.8(10) . .
C64 C65 H65A 109.6 . .
C64 C65 H65B 109.6 . .
C64 C65 C66 110.1(10) . .
H65A C65 H65B 108.2 . .
C66 C65 H65A 109.6 . .
C66 C65 H65B 109.6 . .
C65 C66 C70 132.4(11) . .
C67 C66 C65 110.5(10) . .
C67 C66 C70 117.1(9) . .
C66 C67 S51 117.8(8) . .
C66 C67 C68 107.3(9) . .
C68 C67 S51 134.9(9) . .
C67 C68 S52 138.9(9) . .
C69 C68 S52 114.5(8) . .
C69 C68 C67 106.5(9) . .
C68 C69 C70 113.7(9) . .
C68 C69 C71 109.0(9) . .
C71 C69 C70 137.3(10) . .
C66 C70 C69 95.4(9) . .
C66 C70 C72 114.8(9) . .
C72 C70 C69 111.5(9) . .
C78 C70 C66 109.9(9) . .
C78 C70 C69 111.5(8) . .
C78 C70 C72 112.6(10) . .
C69 C71 S52 132.4(9) . 3_656
C71 C71 S52 113.9(10) 3_656 3_656
C71 C71 C69 113.6(12) 3_656 .
C73 C72 C70 122.2(12) . .
C73 C72 C77 115.6(14) . .
C77 C72 C70 122.1(13) . .
C72 C73 H73 121.0 . .
C72 C73 C74 118.0(14) . .
C74 C73 H73 121.0 . .
C73 C74 H74 119.7 . .
C75 C74 C73 120.6(16) . .
C75 C74 H74 119.7 . .
C74 C75 O52 128.0(17) . .
C76 C75 O52 109.4(18) . .
C76 C75 C74 122.5(18) . .
C75 C76 H76 119.7 . .
C75 C76 C77 120.5(17) . .
C77 C76 H76 119.7 . .
C72 C77 H77 119.0 . .
C76 C77 C72 122.1(17) . .
C76 C77 H77 119.0 . .
C79 C78 C70 123.0(10) . .
C83 C78 C70 119.1(9) . .
C83 C78 C79 117.3(11) . .
C78 C79 H79 120.6 . .
C80 C79 C78 118.8(11) . .
C80 C79 H79 120.6 . .
C79 C80 H80 119.2 . .
C81 C80 C79 121.7(12) . .
C81 C80 H80 119.2 . .
C80 C81 O53 120.2(14) . .
C80 C81 C82 120.5(12) . .
C82 C81 O53 118.9(15) . .
C81 C82 H82 119.5 . .
C81 C82 C83 120.9(13) . .
C83 C82 H82 119.5 . .
C78 C83 C82 120.6(12) . .
C78 C83 H83 119.7 . .
C82 C83 H83 119.7 . .
O52 C84 H84A 106.8 . .
O52 C84 H84B 106.8 . .
O52 C84 C85 122.1(17) . .
H84A C84 H84B 106.7 . .
C85 C84 H84A 106.8 . .
C85 C84 H84B 106.8 . .
C84 C85 H85A 102.6 . .
C84 C85 H85B 102.6 . .
H85A C85 H85B 105.0 . .
C86 C85 C84 137.9(15) . .
C86 C85 H85A 102.6 . .
C86 C85 H85B 102.6 . .
C85 C86 H86A 107.9 . .
C85 C86 H86B 107.9 . .
C85 C86 C87 117.7(13) . .
H86A C86 H86B 107.2 . .
C87 C86 H86A 107.9 . .
C87 C86 H86B 107.9 . .
C86 C87 H87A 106.6 . .
C86 C87 H87B 106.6 . .
C86 C87 C88 122.8(14) . .
H87A C87 H87B 106.6 . .
C88 C87 H87A 106.6 . .
C88 C87 H87B 106.6 . .
C87 C88 H88A 108.4 . .
C87 C88 H88B 108.4 . .
H88A C88 H88B 107.5 . .
C89 C88 C87 115.5(12) . .
C89 C88 H88A 108.4 . .
C89 C88 H88B 108.4 . .
C88 C89 H89A 109.3 . .
C88 C89 H89B 109.3 . .
C88 C89 C90 111.7(12) . .
H89A C89 H89B 107.9 . .
C90 C89 H89A 109.3 . .
C90 C89 H89B 109.3 . .
C89 C90 H90A 109.3 . .
C89 C90 H90B 109.3 . .
H90A C90 H90B 108.0 . .
C91 C90 C89 111.5(15) . .
C91 C90 H90A 109.3 . .
C91 C90 H90B 109.3 . .
C90 C91 H91A 109.5 . .
C90 C91 H91B 109.5 . .
C90 C91 H91C 109.5 . .
H91A C91 H91B 109.5 . .
H91A C91 H91C 109.5 . .
H91B C91 H91C 109.5 . .
O53 C92 H92A 106.6 . .
O53 C92 H92B 106.6 . .
O53 C92 C93 123.0(16) . .
H92A C92 H92B 106.5 . .
C93 C92 H92A 106.6 . .
C93 C92 H92B 106.6 . .
C92 C93 H93A 107.0 . .
C92 C93 H93B 107.0 . .
C92 C93 H93C 108.1 . .
C92 C93 H93D 108.1 . .
C92 C93 C94 121.4(19) . .
C92 C93 C94A 116.9(16) . .
H93A C93 H93B 106.7 . .
H93C C93 H93D 107.3 . .
C94 C93 H93A 107.0 . .
C94 C93 H93B 107.0 . .
C94A C93 H93C 108.1 . .
C94A C93 H93D 108.1 . .
C93 C94 H94A 108.0 . .
C93 C94 H94B 108.0 . .
C93 C94 C95 117(2) . .
H94A C94 H94B 107.2 . .
C95 C94 H94A 108.0 . .
C95 C94 H94B 108.0 . .
C94 C95 H95A 106.8 . .
C94 C95 H95B 106.8 . .
H95A C95 H95B 106.6 . .
C96 C95 C94 122(3) . .
C96 C95 H95A 106.8 . .
C96 C95 H95B 106.8 . .
C95 C96 H96A 108.1 . .
C95 C96 H96B 108.1 . .
C95 C96 C97 117(2) . .
H96A C96 H96B 107.3 . .
C97 C96 H96A 108.1 . .
C97 C96 H96B 108.1 . .
C96 C97 H97A 108.2 . .
C96 C97 H97B 108.2 . .
C96 C97 C98 116(2) . .
H97A C97 H97B 107.4 . .
C98 C97 H97A 108.2 . .
C98 C97 H97B 108.2 . .
C97 C98 H98A 108.2 . .
C97 C98 H98B 108.2 . .
H98A C98 H98B 107.3 . .
C99 C98 C97 116(2) . .
C99 C98 H98A 108.2 . .
C99 C98 H98B 108.2 . .
C98 C99 H99A 109.5 . .
C98 C99 H99B 109.5 . .
C98 C99 H99C 109.5 . .
H99A C99 H99B 109.5 . .
H99A C99 H99C 109.5 . .
H99B C99 H99C 109.5 . .
C93 C94A H94C 106.9 . .
C93 C94A H94D 106.9 . .
H94C C94A H94D 106.7 . .
C95A C94A C93 122(2) . .
C95A C94A H94C 106.9 . .
C95A C94A H94D 106.9 . .
C94A C95A H95C 107.1 . .
C94A C95A H95D 107.1 . .
C94A C95A C96A 121.1(19) . .
H95C C95A H95D 106.8 . .
C96A C95A H95C 107.1 . .
C96A C95A H95D 107.1 . .
C95A C96A H96C 108.0 . .
C95A C96A H96D 108.0 . .
H96C C96A H96D 107.2 . .
C97A C96A C95A 117.3(19) . .
C97A C96A H96C 108.0 . .
C97A C96A H96D 108.0 . .
C96A C97A H97C 107.8 . .
C96A C97A H97D 107.8 . .
C96A C97A C98A 118(2) . .
H97C C97A H97D 107.2 . .
C98A C97A H97C 107.8 . .
C98A C97A H97D 107.8 . .
C97A C98A H98C 107.8 . .
C97A C98A H98D 107.8 . .
H98C C98A H98D 107.1 . .
C99A C98A C97A 118(2) . .
C99A C98A H98C 107.7 . .
C99A C98A H98D 107.7 . .
C98A C99A H99D 109.5 . .
C98A C99A H99E 109.5 . .
C98A C99A H99F 109.5 . .
H99D C99A H99E 109.5 . .
H99D C99A H99F 109.5 . .
H99E C99A H99F 109.5 . .
C17 S1 C14 92.3(5) . .
C18 S2 C21 90.7(5) . 3_556
C34 O2 C25 155(2) . .
C42 O3 C31 132.3(17) . .
O1 C1 C2 127.6(11) . .
O1 C1 C5 127.3(10) . .
C5 C1 C2 104.9(10) . .
C3 C2 C1 109.4(9) . .
C3 C2 C13 127.0(10) . .
C13 C2 C1 123.4(11) . .
C2 C3 C4 108.3(9) . .
C10 C3 C2 131.6(11) . .
C10 C3 C4 120.2(11) . .
C5 C4 C3 105.8(10) . .
C9 C4 C3 133.0(9) . .
C9 C4 C5 121.2(9) . .
C4 C5 C1 111.6(9) . .
C6 C5 C1 131.1(10) . .
C6 C5 C4 117.3(10) . .
C5 C6 H6 118.6 . .
C7 C6 C5 122.8(9) . .
C7 C6 H6 118.6 . .
C6 C7 H7 119.0 . .
C6 C7 C8 122.1(10) . .
C8 C7 H7 119.0 . .
C7 C8 H8 121.6 . .
C7 C8 C9 116.7(11) . .
C9 C8 H8 121.6 . .
C4 C9 C8 119.9(10) . .
C4 C9 H9 120.0 . .
C8 C9 H9 120.0 . .
C3 C10 C11 120.4(12) . .
C12 C10 C3 126.8(11) . .
C12 C10 C11 112.7(10) . .
N1 C11 C10 173.8(19) . .
N2 C12 C10 175.9(19) . .
C2 C13 H13 113.0 . .
C14 C13 C2 134.0(9) . .
C14 C13 H13 113.0 . .
C13 C14 S1 129.4(8) . .
C13 C14 C15 121.1(10) . .
C15 C14 S1 109.5(9) . .
C14 C15 H15 123.0 . .
C16 C15 C14 113.9(10) . .
C16 C15 H15 123.0 . .
C15 C16 C17 115.8(9) . .
C15 C16 C20 139.1(9) . .
C17 C16 C20 105.1(9) . .
C16 C17 S1 108.4(8) . .
C18 C17 S1 139.6(8) . .
C18 C17 C16 111.9(9) . .
C17 C18 S2 136.2(8) . .
C19 C18 S2 114.6(9) . .
C19 C18 C17 109.2(9) . .
C18 C19 C20 111.6(10) . .
C21 C19 C18 111.7(10) . .
C21 C19 C20 136.7(9) . .
C19 C20 C16 101.9(8) . .
C19 C20 C22 110.1(10) . .
C19 C20 C28 114.0(10) . .
C22 C20 C16 110.6(10) . .
C22 C20 C28 114.0(9) . .
C28 C20 C16 105.4(9) . .
C19 C21 S2 136.9(9) . 3_556
C19 C21 C21 112.9(10) . 3_556
C21 C21 S2 109.9(11) 3_556 3_556
C23 C22 C20 124.5(11) . .
C27 C22 C20 119.2(13) . .
C27 C22 C23 116.3(13) . .
C22 C23 H23 119.2 . .
C24 C23 C22 121.5(16) . .
C24 C23 H23 119.2 . .
C23 C24 H24 119.5 . .
C23 C24 C25 121.0(19) . .
C25 C24 H24 119.5 . .
O2 C25 C24 128(2) . .
O2 C25 C26 115.3(18) . .
C24 C25 C26 117.2(12) . .
C25 C26 H26 120.1 . .
C27 C26 C25 119.9(17) . .
C27 C26 H26 120.1 . .
C22 C27 H27 118.3 . .
C26 C27 C22 123.5(18) . .
C26 C27 H27 118.3 . .
C29 C28 C20 122.1(12) . .
C29 C28 C33 118.6(13) . .
C33 C28 C20 119.3(12) . .
C28 C29 H29 118.6 . .
C28 C29 C30 122.7(14) . .
C30 C29 H29 118.6 . .
C29 C30 H30 120.1 . .
C29 C30 C31 119.9(15) . .
C31 C30 H30 120.1 . .
O3 C31 C30 119.4(16) . .
O3 C31 C32 122.7(14) . .
C32 C31 C30 117.5(12) . .
C31 C32 H32 120.5 . .
C33 C32 C31 119.0(14) . .
C33 C32 H32 120.5 . .
C28 C33 H33 119.1 . .
C32 C33 C28 121.9(15) . .
C32 C33 H33 119.1 . .
O2 C34 H34A 103.3 . .
O2 C34 H34B 103.3 . .
O2 C34 C35 136(2) . .
H34A C34 H34B 105.2 . .
C35 C34 H34A 103.3 . .
C35 C34 H34B 103.3 . .
C34 C35 H35A 106.2 . .
C34 C35 H35B 106.2 . .
H35A C35 H35B 106.4 . .
C36 C35 C34 124.4(18) . .
C36 C35 H35A 106.2 . .
C36 C35 H35B 106.2 . .
C35 C36 H36A 108.8 . .
C35 C36 H36B 108.8 . .
C35 C36 C37 113.6(17) . .
H36A C36 H36B 107.7 . .
C37 C36 H36A 108.8 . .
C37 C36 H36B 108.8 . .
C36 C37 H37A 109.9 . .
C36 C37 H37B 109.9 . .
H37A C37 H37B 108.3 . .
C38 C37 C36 108.7(19) . .
C38 C37 H37A 109.9 . .
C38 C37 H37B 109.9 . .
C37 C38 H38A 108.4 . .
C37 C38 H38B 108.4 . .
C37 C38 C39 115.4(19) . .
H38A C38 H38B 107.5 . .
C39 C38 H38A 108.4 . .
C39 C38 H38B 108.4 . .
C38 C39 H39A 110.6 . .
C38 C39 H39B 110.6 . .
H39A C39 H39B 108.7 . .
C40 C39 C38 105.9(18) . .
C40 C39 H39A 110.6 . .
C40 C39 H39B 110.6 . .
C39 C40 H40A 108.7 . .
C39 C40 H40B 108.7 . .
H40A C40 H40B 107.6 . .
C41 C40 C39 114.3(18) . .
C41 C40 H40A 108.7 . .
C41 C40 H40B 108.7 . .
C40 C41 H41A 109.5 . .
C40 C41 H41B 109.5 . .
C40 C41 H41C 109.5 . .
H41A C41 H41B 109.5 . .
H41A C41 H41C 109.5 . .
H41B C41 H41C 109.5 . .
O3 C42 H42A 109.2 . .
O3 C42 H42B 109.2 . .
O3 C42 C43 111.9(15) . .
H42A C42 H42B 107.9 . .
C43 C42 H42A 109.2 . .
C43 C42 H42B 109.2 . .
C42 C43 H43A 111.2 . .
C42 C43 H43B 111.2 . .
C42 C43 C44 102.7(16) . .
H43A C43 H43B 109.1 . .
C44 C43 H43A 111.2 . .
C44 C43 H43B 111.2 . .
C43 C44 H44A 109.1 . .
C43 C44 H44B 109.1 . .
H44A C44 H44B 107.8 . .
C45 C44 C43 112(2) . .
C45 C44 H44A 109.1 . .
C45 C44 H44B 109.1 . .
C44 C45 H45A 110.3 . .
C44 C45 H45B 110.3 . .
C44 C45 C46 107(2) . .
H45A C45 H45B 108.5 . .
C46 C45 H45A 110.3 . .
C46 C45 H45B 110.3 . .
C45 C46 H46A 111.0 . .
C45 C46 H46B 111.0 . .
H46A C46 H46B 109.0 . .
C47 C46 C45 104(2) . .
C47 C46 H46A 111.0 . .
C47 C46 H46B 111.0 . .
C46 C47 H47A 111.2 . .
C46 C47 H47B 111.2 . .
C46 C47 C48 103(2) . .
H47A C47 H47B 109.1 . .
C48 C47 H47A 111.2 . .
C48 C47 H47B 111.2 . .
C47 C48 H48A 111.6 . .
C47 C48 H48B 111.6 . .
H48A C48 H48B 109.4 . .
C49 C48 C47 101(2) . .
C49 C48 H48A 111.6 . .
C49 C48 H48B 111.6 . .
C48 C49 H49A 109.5 . .
C48 C49 H49B 109.5 . .
C48 C49 H49C 109.5 . .
H49A C49 H49B 109.5 . .
H49A C49 H49C 109.5 . .
H49B C49 H49C 109.5 . .
O216 C216 C217 119(3) . .
O216 C216 C218 119(3) . .
C217 C216 C218 115(3) . .
C216 C217 H21A 109.5 . .
C216 C217 H21B 109.5 . .
C216 C217 H21C 109.5 . .
H21A C217 H21B 109.5 . .
H21A C217 H21C 109.5 . .
H21B C217 H21C 109.5 . .
C216 C218 H21D 109.5 . .
C216 C218 H21E 109.5 . .
C216 C218 H21F 109.5 . .
H21D C218 H21E 109.5 . .
H21D C218 H21F 109.5 . .
H21E C218 H21F 109.5 . .
O201 C201 C202 124(2) . .
O201 C201 C203 118.7(19) . .
C202 C201 C203 118(2) . .
C201 C202 H20A 109.5 . .
C201 C202 H20B 109.5 . .
C201 C202 H20C 109.5 . .
H20A C202 H20B 109.5 . .
H20A C202 H20C 109.5 . .
H20B C202 H20C 109.5 . .
C201 C203 H20D 109.5 . .
C201 C203 H20E 109.5 . .
C201 C203 H20F 109.5 . .
H20D C203 H20E 109.5 . .
H20D C203 H20F 109.5 . .
H20E C203 H20F 109.5 . .
O211 C211 C212 118.4(19) . .
O211 C211 C213 127(2) . .
C212 C211 C213 114(2) . .
C211 C212 H21G 109.5 . .
C211 C212 H21H 109.5 . .
C211 C212 H21I 109.5 . .
H21G C212 H21H 109.5 . .
H21G C212 H21I 109.5 . .
H21H C212 H21I 109.5 . .
C211 C213 H21J 109.5 . .
C211 C213 H21K 109.5 . .
C211 C213 H21L 109.5 . .
H21J C213 H21K 109.5 . .
H21J C213 H21L 109.5 . .
H21K C213 H21L 109.5 . .

loop_
_geom_bond_atom_site_label_1
_geom_bond_atom_site_label_2
_geom_bond_distance
_geom_bond_site_symmetry_2
S51 C64 1.729(11) .
S51 C67 1.687(11) .
S52 C68 1.718(11) .
S52 C71 1.754(11) 3_656
O51 C51 1.254(13) .
O52 C75 1.571(18) .
O52 C84 1.119(14) .
O53 C81 1.420(15) .
O53 C92 1.140(14) .
N51 C61 1.111(18) .
N52 C62 1.109(14) .
C51 C52 1.450(17) .
C51 C55 1.520(15) .
C52 C53 1.484(13) .
C52 C63 1.313(16) .
C53 C54 1.484(16) .
C53 C60 1.320(17) .
C54 C55 1.349(16) .
C54 C59 1.411(15) .
C55 C56 1.406(18) .
C56 H56 0.9500 .
C56 C57 1.440(16) .
C57 H57 0.9500 .
C57 C58 1.34(2) .
C58 H58 0.9500 .
C58 C59 1.310(19) .
C59 H59 0.9500 .
C60 C61 1.42(2) .
C60 C62 1.492(13) .
C63 H63 0.9500 .
C63 C64 1.475(13) .
C64 C65 1.412(16) .
C65 H65A 0.9900 .
C65 H65B 0.9900 .
C65 C66 1.424(13) .
C66 C67 1.337(16) .
C66 C70 1.518(15) .
C67 C68 1.478(13) .
C68 C69 1.395(16) .
C69 C70 1.551(14) .
C69 C71 1.448(13) .
C70 C72 1.520(17) .
C70 C78 1.506(15) .
C71 C71 1.32(2) 3_656
C72 C73 1.357(18) .
C72 C77 1.373(17) .
C73 H73 0.9500 .
C73 C74 1.44(2) .
C74 H74 0.9500 .
C74 C75 1.28(3) .
C75 C76 1.24(2) .
C76 H76 0.9500 .
C76 C77 1.36(2) .
C77 H77 0.9500 .
C78 C79 1.466(14) .
C78 C83 1.364(16) .
C79 H79 0.9500 .
C79 C80 1.391(19) .
C80 H80 0.9500 .
C80 C81 1.32(2) .
C81 C82 1.38(2) .
C82 H82 0.9500 .
C82 C83 1.389(18) .
C83 H83 0.9500 .
C84 H84A 0.9900 .
C84 H84B 0.9900 .
C84 C85 1.508(11) .
C85 H85A 0.9900 .
C85 H85B 0.9900 .
C85 C86 1.442(13) .
C86 H86A 0.9900 .
C86 H86B 0.9900 .
C86 C87 1.503(13) .
C87 H87A 0.9900 .
C87 H87B 0.9900 .
C87 C88 1.506(13) .
C88 H88A 0.9900 .
C88 H88B 0.9900 .
C88 C89 1.493(13) .
C89 H89A 0.9900 .
C89 H89B 0.9900 .
C89 C90 1.534(13) .
C90 H90A 0.9900 .
C90 H90B 0.9900 .
C90 C91 1.511(14) .
C91 H91A 0.9800 .
C91 H91B 0.9800 .
C91 H91C 0.9800 .
C92 H92A 0.9900 .
C92 H92B 0.9900 .
C92 C93 1.523(13) .
C93 H93A 0.9900 .
C93 H93B 0.9900 .
C93 H93C 0.9900 .
C93 H93D 0.9900 .
C93 C94 1.530(15) .
C93 C94A 1.557(17) .
C94 H94A 0.9900 .
C94 H94B 0.9900 .
C94 C95 1.534(15) .
C95 H95A 0.9900 .
C95 H95B 0.9900 .
C95 C96 1.528(16) .
C96 H96A 0.9900 .
C96 H96B 0.9900 .
C96 C97 1.534(15) .
C97 H97A 0.9900 .
C97 H97B 0.9900 .
C97 C98 1.534(16) .
C98 H98A 0.9900 .
C98 H98B 0.9900 .
C98 C99 1.528(16) .
C99 H99A 0.9800 .
C99 H99B 0.9800 .
C99 H99C 0.9800 .
C94A H94C 0.9900 .
C94A H94D 0.9900 .
C94A C95A 1.533(17) .
C95A H95C 0.9900 .
C95A H95D 0.9900 .
C95A C96A 1.542(16) .
C96A H96C 0.9900 .
C96A H96D 0.9900 .
C96A C97A 1.530(17) .
C97A H97C 0.9900 .
C97A H97D 0.9900 .
C97A C98A 1.540(17) .
C98A H98C 0.9900 .
C98A H98D 0.9900 .
C98A C99A 1.536(18) .
C99A H99D 0.9800 .
C99A H99E 0.9800 .
C99A H99F 0.9800 .
S1 C14 1.769(11) .
S1 C17 1.738(10) .
S2 C18 1.719(11) .
S2 C21 1.734(10) 3_556
O1 C1 1.181(13) .
O2 C25 1.298(12) .
O2 C34 1.073(14) .
O3 C31 1.300(14) .
O3 C42 1.181(14) .
N1 C11 1.167(16) .
N2 C12 1.160(17) .
C1 C2 1.496(14) .
C1 C5 1.449(16) .
C2 C3 1.417(16) .
C2 C13 1.453(15) .
C3 C4 1.501(14) .
C3 C10 1.411(15) .
C4 C5 1.434(15) .
C4 C9 1.364(16) .
C5 C6 1.379(14) .
C6 H6 0.9500 .
C6 C7 1.314(16) .
C7 H7 0.9500 .
C7 C8 1.428(15) .
C8 H8 0.9500 .
C8 C9 1.428(14) .
C9 H9 0.9500 .
C10 C11 1.421(17) .
C10 C12 1.378(19) .
C13 H13 0.9500 .
C13 C14 1.339(15) .
C14 C15 1.403(14) .
C15 H15 0.9500 .
C15 C16 1.337(16) .
C16 C17 1.429(13) .
C16 C20 1.605(14) .
C17 C18 1.410(15) .
C18 C19 1.397(14) .
C19 C20 1.487(15) .
C19 C21 1.363(15) .
C20 C22 1.506(15) .
C20 C28 1.563(17) .
C21 C21 1.48(2) 3_556
C22 C23 1.419(19) .
C22 C27 1.419(18) .
C23 H23 0.9500 .
C23 C24 1.39(2) .
C24 H24 0.9500 .
C24 C25 1.41(3) .
C25 C26 1.46(3) .
C26 H26 0.9500 .
C26 C27 1.340(19) .
C27 H27 0.9500 .
C28 C29 1.312(18) .
C28 C33 1.421(19) .
C29 H29 0.9500 .
C29 C30 1.369(18) .
C30 H30 0.9500 .
C30 C31 1.43(2) .
C31 C32 1.41(2) .
C32 H32 0.9500 .
C32 C33 1.366(19) .
C33 H33 0.9500 .
C34 H34A 0.9900 .
C34 H34B 0.9900 .
C34 C35 1.442(12) .
C35 H35A 0.9900 .
C35 H35B 0.9900 .
C35 C36 1.398(13) .
C36 H36A 0.9900 .
C36 H36B 0.9900 .
C36 C37 1.498(16) .
C37 H37A 0.9900 .
C37 H37B 0.9900 .
C37 C38 1.451(17) .
C38 H38A 0.9900 .
C38 H38B 0.9900 .
C38 C39 1.477(16) .
C39 H39A 0.9900 .
C39 H39B 0.9900 .
C39 C40 1.474(17) .
C40 H40A 0.9900 .
C40 H40B 0.9900 .
C40 C41 1.423(15) .
C41 H41A 0.9800 .
C41 H41B 0.9800 .
C41 H41C 0.9800 .
C42 H42A 0.9900 .
C42 H42B 0.9900 .
C42 C43 1.614(18) .
C43 H43A 0.9900 .
C43 H43B 0.9900 .
C43 C44 1.61(2) .
C44 H44A 0.9900 .
C44 H44B 0.9900 .
C44 C45 1.61(2) .
C45 H45A 0.9900 .
C45 H45B 0.9900 .
C45 C46 1.61(2) .
C46 H46A 0.9900 .
C46 H46B 0.9900 .
C46 C47 1.59(2) .
C47 H47A 0.9900 .
C47 H47B 0.9900 .
C47 C48 1.61(2) .
C48 H48A 0.9900 .
C48 H48B 0.9900 .
C48 C49 1.61(2) .
C49 H49A 0.9800 .
C49 H49B 0.9800 .
C49 H49C 0.9800 .
O216 C216 1.33(3) .
C216 C217 1.49(2) .
C216 C218 1.50(2) .
C217 H21A 0.9800 .
C217 H21B 0.9800 .
C217 H21C 0.9800 .
C218 H21D 0.9800 .
C218 H21E 0.9800 .
C218 H21F 0.9800 .
O201 C201 1.32(3) .
C201 C202 1.491(19) .
C201 C203 1.51(2) .
C202 H20A 0.9800 .
C202 H20B 0.9800 .
C202 H20C 0.9800 .
C203 H20D 0.9800 .
C203 H20E 0.9800 .
C203 H20F 0.9800 .
O211 C211 1.30(3) .
C211 C212 1.498(19) .
C211 C213 1.50(2) .
C212 H21G 0.9800 .
C212 H21H 0.9800 .
C212 H21I 0.9800 .
C213 H21J 0.9800 .
C213 H21K 0.9800 .
C213 H21L 0.9800 .

loop_
_geom_torsion_atom_site_label_1
_geom_torsion_atom_site_label_2
_geom_torsion_atom_site_label_3
_geom_torsion_atom_site_label_4
_geom_torsion
_geom_torsion_site_symmetry_1
_geom_torsion_site_symmetry_4
S51 C64 C65 C66 1.1(13) . .
S51 C67 C68 S52 5.1(19) . .
S51 C67 C68 C69 -179.3(9) . .
S52 C68 C69 C70 178.8(7) . .
S52 C68 C69 C71 0.2(11) . .
O51 C51 C52 C53 -179.7(14) . .
O51 C51 C52 C63 -2(2) . .
O51 C51 C55 C54 -179.5(13) . .
O51 C51 C55 C56 7(2) . .
O52 C75 C76 C77 -173.4(14) . .
O52 C84 C85 C86 30(4) . .
O53 C81 C82 C83 -175.9(14) . .
O53 C92 C93 C94 12(3) . .
O53 C92 C93 C94A 77(4) . .
C51 C52 C53 C54 -3.9(16) . .
C51 C52 C53 C60 176.6(17) . .
C51 C52 C63 C64 7(3) . .
C51 C55 C56 C57 176.0(13) . .
C52 C51 C55 C54 -3.5(15) . .
C52 C51 C55 C56 -177.0(13) . .
C52 C53 C54 C55 1.8(17) . .
C52 C53 C54 C59 -178.9(16) . .
C52 C53 C60 C61 -1(3) . .
C52 C53 C60 C62 178.7(15) . .
C52 C63 C64 S51 -2(2) . .
C52 C63 C64 C65 174.2(15) . .
C53 C52 C63 C64 -175.3(13) . .
C53 C54 C55 C51 1.0(16) . .
C53 C54 C55 C56 174.3(14) . .
C53 C54 C59 C58 -176.9(18) . .
C54 C53 C60 C61 179.2(19) . .
C54 C53 C60 C62 -1(3) . .
C54 C55 C56 C57 4(2) . .
C55 C51 C52 C53 4.6(15) . .
C55 C51 C52 C63 -177.4(13) . .
C55 C54 C59 C58 2(2) . .
C55 C56 C57 C58 0(2) . .
C56 C57 C58 C59 -3(3) . .
C57 C58 C59 C54 1(3) . .
C59 C54 C55 C51 -178.4(13) . .
C59 C54 C55 C56 -5(2) . .
C60 C53 C54 C55 -178.8(16) . .
C60 C53 C54 C59 1(3) . .
C63 C52 C53 C54 178.1(14) . .
C63 C52 C53 C60 -1(3) . .
C63 C64 C65 C66 -175.7(10) . .
C64 S51 C67 C66 1.8(10) . .
C64 S51 C67 C68 -179.9(11) . .
C64 C65 C66 C67 0.2(14) . .
C64 C65 C66 C70 -179.4(11) . .
C65 C66 C67 S51 -1.5(13) . .
C65 C66 C67 C68 179.8(9) . .
C65 C66 C70 C69 -178.8(12) . .
C65 C66 C70 C72 -62.1(16) . .
C65 C66 C70 C78 66.0(16) . .
C66 C67 C68 S52 -176.4(10) . .
C66 C67 C68 C69 -0.9(12) . .
C66 C70 C72 C73 163.0(12) . .
C66 C70 C72 C77 -20.3(16) . .
C66 C70 C78 C79 96.6(13) . .
C66 C70 C78 C83 -74.7(14) . .
C67 S51 C64 C63 175.0(11) . .
C67 S51 C64 C65 -1.5(9) . .
C67 C66 C70 C69 1.6(12) . .
C67 C66 C70 C72 118.3(11) . .
C67 C66 C70 C78 -113.6(11) . .
C67 C68 C69 C70 2.0(12) . .
C67 C68 C69 C71 -176.6(8) . .
C68 C69 C70 C66 -2.1(11) . .
C68 C69 C70 C72 -121.5(10) . .
C68 C69 C70 C78 111.8(10) . .
C68 C69 C71 S52 177.2(8) . 3_656
C68 C69 C71 C71 2.7(16) . 3_656
C69 C70 C72 C73 -89.9(15) . .
C69 C70 C72 C77 86.8(13) . .
C69 C70 C78 C79 -7.9(16) . .
C69 C70 C78 C83 -179.2(11) . .
C70 C66 C67 S51 178.2(8) . .
C70 C66 C67 C68 -0.6(13) . .
C70 C69 C71 S52 -0.9(19) . 3_656
C70 C69 C71 C71 -175.4(12) . 3_656
C70 C72 C73 C74 -177.2(13) . .
C70 C72 C77 C76 -176.3(13) . .
C70 C78 C79 C80 -172.5(12) . .
C70 C78 C83 C82 173.7(12) . .
C71 S52 C68 C67 173.2(12) 3_656 .
C71 S52 C68 C69 -2.1(8) 3_656 .
C71 C69 C70 C66 175.9(12) . .
C71 C69 C70 C72 56.6(15) . .
C71 C69 C70 C78 -70.2(16) . .
C72 C70 C78 C79 -134.1(11) . .
C72 C70 C78 C83 54.6(14) . .
C72 C73 C74 C75 -7(3) . .
C73 C72 C77 C76 1(2) . .
C73 C74 C75 O52 -179.5(16) . .
C73 C74 C75 C76 0(3) . .
C74 C75 C76 C77 7(3) . .
C75 O52 C84 C85 -177.1(18) . .
C75 C76 C77 C72 -8(3) . .
C77 C72 C73 C74 6(2) . .
C78 C70 C72 C73 36.3(15) . .
C78 C70 C72 C77 -147.1(11) . .
C78 C79 C80 C81 -2(2) . .
C79 C78 C83 C82 1.9(18) . .
C79 C80 C81 O53 176.7(14) . .
C79 C80 C81 C82 3(3) . .
C80 C81 C82 C83 -2(3) . .
C81 O53 C92 C93 -158.8(19) . .
C81 C82 C83 C78 0(2) . .
C83 C78 C79 C80 -1.1(19) . .
C84 O52 C75 C74 -11(3) . .
C84 O52 C75 C76 170(2) . .
C84 C85 C86 C87 167(2) . .
C85 C86 C87 C88 -178.4(18) . .
C86 C87 C88 C89 -175.1(17) . .
C87 C88 C89 C90 172.1(15) . .
C88 C89 C90 C91 63(2) . .
C92 O53 C81 C80 -24(3) . .
C92 O53 C81 C82 149(2) . .
C92 C93 C94 C95 77(4) . .
C92 C93 C94A C95A 21(7) . .
C93 C94 C95 C96 96(5) . .
C93 C94A C95A C96A 149(4) . .
C94 C95 C96 C97 112(7) . .
C95 C96 C97 C98 13(9) . .
C96 C97 C98 C99 136(8) . .
C94A C95A C96A C97A 44(6) . .
C95A C96A C97A C98A -4(6) . .
C96A C97A C98A C99A 95(6) . .
S1 C14 C15 C16 2.3(14) . .
S1 C17 C18 S2 -1(2) . .
S1 C17 C18 C19 177.2(11) . .
S2 C18 C19 C20 -178.2(8) . .
S2 C18 C19 C21 1.6(14) . .
O1 C1 C2 C3 -177.8(13) . .
O1 C1 C2 C13 6(2) . .
O1 C1 C5 C4 178.0(13) . .
O1 C1 C5 C6 -5(2) . .
O2 C25 C26 C27 174.0(16) . .
O2 C34 C35 C36 76(4) . .
O3 C31 C32 C33 176.9(15) . .
O3 C42 C43 C44 -99(2) . .
C1 C2 C3 C4 1.1(15) . .
C1 C2 C3 C10 -179.4(13) . .
C1 C2 C13 C14 1(3) . .
C1 C5 C6 C7 -177.4(14) . .
C2 C1 C5 C4 2.3(14) . .
C2 C1 C5 C6 179.6(13) . .
C2 C3 C4 C5 0.2(15) . .
C2 C3 C4 C9 -176.6(17) . .
C2 C3 C10 C11 1(3) . .
C2 C3 C10 C12 -174.0(16) . .
C2 C13 C14 S1 0(2) . .
C2 C13 C14 C15 178.2(15) . .
C3 C2 C13 C14 -174.1(14) . .
C3 C4 C5 C1 -1.6(15) . .
C3 C4 C5 C6 -179.3(11) . .
C3 C4 C9 C8 178.7(16) . .
C4 C3 C10 C11 -179.7(16) . .
C4 C3 C10 C12 5(2) . .
C4 C5 C6 C7 -0.3(19) . .
C5 C1 C2 C3 -2.1(14) . .
C5 C1 C2 C13 -177.8(13) . .
C5 C4 C9 C8 2(2) . .
C5 C6 C7 C8 2(2) . .
C6 C7 C8 C9 -2(2) . .
C7 C8 C9 C4 0(2) . .
C9 C4 C5 C1 175.7(13) . .
C9 C4 C5 C6 -2(2) . .
C10 C3 C4 C5 -179.3(12) . .
C10 C3 C4 C9 4(2) . .
C13 C2 C3 C4 176.7(14) . .
C13 C2 C3 C10 -4(2) . .
C13 C14 C15 C16 -176.3(12) . .
C14 S1 C17 C16 1.2(9) . .
C14 S1 C17 C18 -175.9(14) . .
C14 C15 C16 C17 -1.4(16) . .
C14 C15 C16 C20 180.0(13) . .
C15 C16 C17 S1 -0.2(13) . .
C15 C16 C17 C18 177.8(11) . .
C15 C16 C20 C19 -176.6(14) . .
C15 C16 C20 C22 -59.6(19) . .
C15 C16 C20 C28 64.1(18) . .
C16 C17 C18 S2 -178.0(10) . .
C16 C17 C18 C19 0.1(14) . .
C16 C20 C22 C23 -24.1(17) . .
C16 C20 C22 C27 156.6(12) . .
C16 C20 C28 C29 107.6(12) . .
C16 C20 C28 C33 -71.0(12) . .
C17 S1 C14 C13 176.4(13) . .
C17 S1 C14 C15 -2.0(10) . .
C17 C16 C20 C19 4.7(11) . .
C17 C16 C20 C22 121.7(10) . .
C17 C16 C20 C28 -114.6(10) . .
C17 C18 C19 C20 3.3(14) . .
C17 C18 C19 C21 -176.9(10) . .
C18 C19 C20 C16 -4.9(13) . .
C18 C19 C20 C22 -122.3(11) . .
C18 C19 C20 C28 108.1(11) . .
C18 C19 C21 S2 -176.8(10) . 3_556
C18 C19 C21 C21 -4.6(17) . 3_556
C19 C20 C22 C23 87.8(15) . .
C19 C20 C22 C27 -91.5(15) . .
C19 C20 C28 C29 -3.3(15) . .
C19 C20 C28 C33 178.1(10) . .
C20 C16 C17 S1 178.9(7) . .
C20 C16 C17 C18 -3.1(12) . .
C20 C19 C21 S2 3(2) . 3_556
C20 C19 C21 C21 175.1(13) . 3_556
C20 C22 C23 C24 178.9(14) . .
C20 C22 C27 C26 173.7(16) . .
C20 C28 C29 C30 -177.3(11) . .
C20 C28 C33 C32 175.0(11) . .
C21 S2 C18 C17 179.5(13) 3_556 .
C21 S2 C18 C19 1.5(10) 3_556 .
C21 C19 C20 C16 175.4(14) . .
C21 C19 C20 C22 58.0(19) . .
C21 C19 C20 C28 -71.6(17) . .
C22 C20 C28 C29 -130.9(12) . .
C22 C20 C28 C33 50.4(14) . .
C22 C23 C24 C25 4(3) . .
C23 C22 C27 C26 -6(3) . .
C23 C24 C25 O2 178.8(18) . .
C23 C24 C25 C26 0(3) . .
C24 C25 C26 C27 -7(3) . .
C25 O2 C34 C35 -177(3) . .
C25 C26 C27 C22 10(3) . .
C27 C22 C23 C24 -2(2) . .
C28 C20 C22 C23 -142.6(13) . .
C28 C20 C22 C27 38.1(17) . .
C28 C29 C30 C31 4(2) . .
C29 C28 C33 C32 -3.7(19) . .
C29 C30 C31 O3 -179.4(14) . .
C29 C30 C31 C32 -7(2) . .
C30 C31 C32 C33 5(2) . .
C31 O3 C42 C43 169.0(19) . .
C31 C32 C33 C28 1(2) . .
C33 C28 C29 C30 1.4(19) . .
C34 O2 C25 C24 170(4) . .
C34 O2 C25 C26 -11(6) . .
C34 C35 C36 C37 176(2) . .
C35 C36 C37 C38 171(3) . .
C36 C37 C38 C39 -173(3) . .
C37 C38 C39 C40 -176(3) . .
C38 C39 C40 C41 -177(2) . .
C42 O3 C31 C30 -173(2) . .
C42 O3 C31 C32 14(3) . .
C42 C43 C44 C45 -92(2) . .
C43 C44 C45 C46 162(3) . .
C44 C45 C46 C47 -122(3) . .
C45 C46 C47 C48 -76(3) . .
C46 C47 C48 C49 145(4) . .

loop_
_twin_individual_id
_twin_individual_mass_fraction_refined
1 0.452(4)
2 0.548(4)
